data_7106079
loop_
_publ_author_name
'Shimizu, Soji'
'Zhu, Hua'
'Kobayashi, Nagao'

_publ_section_title
;
 Azepiphthalocyanine---an unprecedented large twist of a \p-conjugation
 system upon core-modification with a seven-membered ring unit
;
_journal_coden_ASTM CHCOFS
_journal_issue 11
_journal_name_full
;
 Chemical Communications (Cambridge, United Kingdom)
;
_journal_page_first 3072
_journal_page_last 3072
_journal_paper_doi 10.1039/c0cc05276k
_journal_volume 47
_journal_year 2011
_chemical_formula_moiety 'C98 H92 N8 Ni, 3(C7 H8)'
_chemical_formula_sum 'C119 H116 N8 Ni'
_chemical_formula_weight 1716.91
_space_group_IT_number 13
_symmetry_cell_setting monoclinic
_symmetry_Int_Tables_number 13
_symmetry_space_group_name_Hall '-P 2yc'
_symmetry_space_group_name_H-M 'P 1 2/c 1'
_atom_sites_solution_hydrogens geom
_atom_sites_solution_primary direct
_atom_sites_solution_secondary difmap
_audit_creation_method SHELXL-97
_cell_angle_alpha 90.0000(5)
_cell_angle_beta 108.6367(5)
_cell_angle_gamma 90.0000(5)
_cell_formula_units_Z 4
_cell_length_a 21.907(4)
_cell_length_b 25.058(5)
_cell_length_c 22.196(4)
_cell_measurement_reflns_used 19834
_cell_measurement_temperature 173
_cell_measurement_theta_max 28.2689
_cell_measurement_theta_min 1.7764
_cell_volume 11545(4)
_computing_molecular_graphics 'Yadokari-XG 2009 (Wakita Nemoto et al., 2009)'
_computing_publication_material 'Yadokari-XG 2009 (Wakita,Nemoto et al., 2009)'
_computing_structure_refinement 'SHELXL-97 (Sheldrick, 1997)'
_computing_structure_solution 'Sir 2004'
_diffrn_ambient_temperature 173(2)
_diffrn_detector_area_resol_mean 28.5714
_diffrn_measured_fraction_theta_full 0.998
_diffrn_measured_fraction_theta_max 0.998
_diffrn_measurement_device_type 'Saturn70 CCD (4x4 bin mode)'
_diffrn_measurement_method dtprofit.ref
_diffrn_radiation_monochromator 'Graphite Monochromator'
_diffrn_radiation_source 'Rotating Anode'
_diffrn_radiation_type MoK\a
_diffrn_radiation_wavelength 0.71070
_diffrn_reflns_av_R_equivalents 0.0762
_diffrn_reflns_av_sigmaI/netI 0.0491
_diffrn_reflns_limit_h_max 26
_diffrn_reflns_limit_h_min -26
_diffrn_reflns_limit_k_max 29
_diffrn_reflns_limit_k_min -29
_diffrn_reflns_limit_l_max 26
_diffrn_reflns_limit_l_min -26
_diffrn_reflns_number 140563
_diffrn_reflns_theta_full 25.00
_diffrn_reflns_theta_max 25.00
_diffrn_reflns_theta_min 3.02
_exptl_absorpt_coefficient_mu 0.214
_exptl_absorpt_correction_T_max 1.0000
_exptl_absorpt_correction_T_min 0.8266
_exptl_absorpt_correction_type multi-scan
_exptl_absorpt_process_details 'Higashi, T. (1995). Program for Absorption Correction. Rigaku Corporation, Tokyo, Japan'
_exptl_crystal_colour green
_exptl_crystal_density_diffrn 0.988
_exptl_crystal_density_method 'not measured'
_exptl_crystal_description prism
_exptl_crystal_F_000 3656
_exptl_crystal_size_max 0.34
_exptl_crystal_size_mid 0.21
_exptl_crystal_size_min 0.15
_platon_squeeze_details
;
;
_refine_diff_density_max 0.530
_refine_diff_density_min -0.416
_refine_diff_density_rms 0.073
_refine_ls_extinction_method none
_refine_ls_goodness_of_fit_ref 1.163
_refine_ls_hydrogen_treatment constr
_refine_ls_matrix_type full
_refine_ls_number_parameters 1267
_refine_ls_number_reflns 20299
_refine_ls_number_restraints 813
_refine_ls_restrained_S_all 1.165
_refine_ls_R_factor_all 0.1178
_refine_ls_R_factor_gt 0.0989
_refine_ls_shift/su_max 0.002
_refine_ls_shift/su_mean 0.000
_refine_ls_structure_factor_coef Fsqd
_refine_ls_weighting_details 'calc w=1/[\s^2^(Fo^2^)+(0.1288P)^2^+11.8667P] where P=(Fo^2^+2Fc^2^)/3'
_refine_ls_weighting_scheme calc
_refine_ls_wR_factor_gt 0.2550
_refine_ls_wR_factor_ref 0.2695
_reflns_number_gt 17348
_reflns_number_total 20299
_reflns_threshold_expression >2sigma(I)
_cod_data_source_file C0CC05276K.TXT
_cod_data_source_block 091118
_cod_depositor_comments
;
The following automatic conversions were performed:

'_exptl_absorpt_correction_type' value 'Multi-scan' changed to
'multi-scan' according to the built-in table from CIF Core dictionary
named 'cif_core.dic' version 2.4.1 from 2010-06-29.

Automatic conversion script
Id: cif_fix_values 1646 2011-03-28 12:23:43Z adriana 

 Updated bibliographical information.

 Antanas Vaitkus,
 2019-09-23
;
_cod_original_sg_symbol_H-M 'P 2/c'
_cod_database_code 7106079

loop_
_symmetry_equiv_pos_as_xyz
'x, y, z'
'-x, y, -z+1/2'
'-x, -y, -z'
'x, -y, z-1/2'

loop_
_atom_site_label
_atom_site_type_symbol
_atom_site_fract_x
_atom_site_fract_y
_atom_site_fract_z
_atom_site_U_iso_or_equiv
_atom_site_adp_type
_atom_site_occupancy
_atom_site_symmetry_multiplicity
_atom_site_calc_flag
_atom_site_refinement_flags
_atom_site_disorder_assembly
_atom_site_disorder_group
N1 N -0.10422(15) 0.41774(11) 0.61867(15) 0.0338(7) Uani 1 1 d . . .
C1 C -0.16920(18) 0.41745(15) 0.59216(18) 0.0369(9) Uani 1 1 d . . .
C2 C -0.19217(19) 0.36399(16) 0.57298(19) 0.0407(9) Uani 1 1 d . . .
C3 C -0.2527(2) 0.34352(18) 0.5403(2) 0.0493(11) Uani 1 1 d . . .
H1 H -0.2893 0.3663 0.5278 0.059 Uiso 1 1 calc R . .
C4 C -0.2591(2) 0.28886(18) 0.5261(2) 0.0500(11) Uani 1 1 d . . .
C5 C -0.2043(2) 0.25504(16) 0.5457(2) 0.0457(10) Uani 1 1 d . . .
C6 C -0.1438(2) 0.27621(16) 0.5784(2) 0.0453(10) Uani 1 1 d . . .
H2 H -0.1071 0.2537 0.5922 0.054 Uiso 1 1 calc R . .
C7 C -0.1380(2) 0.33102(16) 0.5907(2) 0.0427(9) Uani 1 1 d . . .
C8 C -0.08347(19) 0.36498(15) 0.62129(19) 0.0386(9) Uani 1 1 d . . .
N2 N -0.02417(16) 0.34789(12) 0.64742(16) 0.0395(8) Uani 1 1 d . . .
N3 N 0.01971(14) 0.43593(11) 0.68312(14) 0.0337(7) Uani 1 1 d . . .
C9 C 0.02340(19) 0.38105(15) 0.67670(19) 0.0389(9) Uani 1 1 d . . .
C10 C 0.08820(18) 0.36368(14) 0.70822(17) 0.0337(8) Uani 1 1 d . . .
C11 C 0.1179(2) 0.31404(16) 0.71261(19) 0.0413(9) Uani 1 1 d . . .
H3 H 0.0927 0.2836 0.6948 0.050 Uiso 1 1 calc R . .
C12 C 0.1832(2) 0.30851(15) 0.74238(19) 0.0421(9) Uani 1 1 d . . .
C13 C 0.22113(19) 0.35466(16) 0.76937(19) 0.0424(9) Uani 1 1 d . . .
C14 C 0.19053(19) 0.40429(16) 0.76584(19) 0.0394(9) Uani 1 1 d . . .
H4 H 0.2149 0.4350 0.7838 0.047 Uiso 1 1 calc R . .
C15 C 0.12405(18) 0.40840(15) 0.73590(18) 0.0371(9) Uani 1 1 d . . .
C16 C 0.07967(17) 0.45304(14) 0.72028(17) 0.0326(8) Uani 1 1 d . . .
N4 N 0.09696(14) 0.50311(12) 0.73960(14) 0.0341(7) Uani 1 1 d . . .
N5 N 0.00001(14) 0.53930(12) 0.66597(14) 0.0312(7) Uani 1 1 d . . .
C17 C 0.05842(16) 0.54328(14) 0.71418(17) 0.0307(8) Uani 1 1 d . . .
C18 C 0.07424(17) 0.59984(14) 0.72670(18) 0.0339(8) Uani 1 1 d . . .
C19 C 0.12162(18) 0.62782(15) 0.77394(19) 0.0377(9) Uani 1 1 d . . .
H5 H 0.1526 0.6092 0.8072 0.045 Uiso 1 1 calc R . .
C20 C 0.12249(18) 0.68352(15) 0.77123(18) 0.0383(9) Uani 1 1 d . . .
C21 C 0.07866(19) 0.71145(15) 0.71983(19) 0.0408(9) Uani 1 1 d . . .
C22 C 0.03106(19) 0.68298(15) 0.67385(19) 0.0394(9) Uani 1 1 d . . .
H6 H 0.0008 0.7012 0.6397 0.047 Uiso 1 1 calc R . .
C23 C 0.02855(17) 0.62768(14) 0.67871(17) 0.0327(8) Uani 1 1 d . . .
C24 C -0.01698(17) 0.58927(14) 0.64230(17) 0.0326(8) Uani 1 1 d . . .
N6 N -0.06779(15) 0.60251(12) 0.59205(15) 0.0360(7) Uani 1 1 d . . .
N7 N -0.12603(14) 0.52332(11) 0.59812(14) 0.0313(7) Uani 1 1 d . . .
C25 C -0.11824(18) 0.57109(15) 0.57186(18) 0.0374(9) Uani 1 1 d . . .
C26 C -0.1680(2) 0.59063(15) 0.51146(18) 0.0406(9) Uani 1 1 d . . .
C27 C -0.1445(2) 0.60256(18) 0.4611(2) 0.0506(11) Uani 1 1 d . . .
H7 H -0.1003 0.5970 0.4660 0.061 Uiso 1 1 calc R . .
C28 C -0.1854(3) 0.6224(2) 0.4043(2) 0.0659(14) Uani 1 1 d . . .
H8 H -0.1699 0.6298 0.3698 0.079 Uiso 1 1 calc R . .
C29 C -0.2496(3) 0.6313(2) 0.3985(3) 0.0756(16) Uani 1 1 d . . .
H9 H -0.2780 0.6449 0.3597 0.091 Uiso 1 1 calc R . .
C30 C -0.2723(2) 0.6208(2) 0.4476(2) 0.0657(14) Uani 1 1 d . . .
H10 H -0.3164 0.6274 0.4425 0.079 Uiso 1 1 calc R . .
C31 C -0.23215(19) 0.60027(17) 0.5056(2) 0.0452(10) Uani 1 1 d . . .
C32 C -0.25524(19) 0.59270(17) 0.5599(2) 0.0466(10) Uani 1 1 d . . .
C33 C -0.2988(2) 0.62907(19) 0.5733(3) 0.0594(13) Uani 1 1 d . . .
H11 H -0.3137 0.6588 0.5460 0.071 Uiso 1 1 calc R . .
C34 C -0.3199(2) 0.62246(19) 0.6244(3) 0.0614(13) Uani 1 1 d . . .
H12 H -0.3487 0.6477 0.6324 0.074 Uiso 1 1 calc R . .
C35 C -0.2998(2) 0.57948(19) 0.6644(3) 0.0591(12) Uani 1 1 d . . .
H13 H -0.3144 0.5751 0.7000 0.071 Uiso 1 1 calc R . .
C36 C -0.25804(19) 0.54260(18) 0.6523(2) 0.0466(10) Uani 1 1 d . . .
H14 H -0.2449 0.5125 0.6794 0.056 Uiso 1 1 calc R . .
C37 C -0.23500(18) 0.54891(15) 0.6009(2) 0.0417(9) Uani 1 1 d . . .
C38 C -0.18771(18) 0.50836(15) 0.59304(18) 0.0368(9) Uani 1 1 d . . .
N8 N -0.20910(15) 0.45883(13) 0.58770(16) 0.0405(8) Uani 1 1 d . . .
Ni1 Ni -0.05285(2) 0.479028(17) 0.64181(2) 0.03146(16) Uani 1 1 d . . .
C39 C -0.3247(2) 0.2712(2) 0.4862(3) 0.0627(13) Uani 1 1 d . . .
C40 C -0.3775(3) 0.2855(3) 0.5042(4) 0.114(3) Uani 1 1 d . . .
H15 H -0.3713 0.3037 0.5432 0.137 Uiso 1 1 calc R . .
C41 C -0.4385(4) 0.2735(4) 0.4658(6) 0.158(5) Uani 1 1 d . . .
H16 H -0.4737 0.2842 0.4792 0.189 Uiso 1 1 calc R . .
C42 C -0.4517(4) 0.2466(4) 0.4087(6) 0.149(4) Uani 1 1 d . A .
C43 C -0.3988(3) 0.2324(3) 0.3913(3) 0.095(2) Uani 1 1 d . . .
H17 H -0.4052 0.2140 0.3523 0.114 Uiso 1 1 calc R . .
C44 C -0.3359(3) 0.2444(2) 0.4295(3) 0.0688(14) Uani 1 1 d . . .
H18 H -0.3006 0.2339 0.4162 0.083 Uiso 1 1 calc R . .
C45 C -0.5217(4) 0.2374(5) 0.3662(6) 0.184(4) Uani 1 1 d DU . .
C46A C -0.535(2) 0.286(2) 0.321(3) 0.188(9) Uani 0.46(2) 1 d PDU A 1
H117 H -0.5105 0.2821 0.2912 0.282 Uiso 0.46(2) 1 calc PR A 1
H118 H -0.5210 0.3186 0.3461 0.282 Uiso 0.46(2) 1 calc PR A 1
H119 H -0.5808 0.2881 0.2977 0.282 Uiso 0.46(2) 1 calc PR A 1
C47A C -0.5631(11) 0.2555(12) 0.4122(14) 0.179(7) Uani 0.46(2) 1 d PDU A 1
H120 H -0.6093 0.2522 0.3889 0.269 Uiso 0.46(2) 1 calc PR A 1
H121 H -0.5531 0.2927 0.4254 0.269 Uiso 0.46(2) 1 calc PR A 1
H122 H -0.5520 0.2325 0.4499 0.269 Uiso 0.46(2) 1 calc PR A 1
C48A C -0.5361(10) 0.1805(7) 0.3703(16) 0.163(9) Uani 0.46(2) 1 d PDU A 1
H123 H -0.5824 0.1745 0.3505 0.245 Uiso 0.46(2) 1 calc PR A 1
H124 H -0.5233 0.1697 0.4151 0.245 Uiso 0.46(2) 1 calc PR A 1
H125 H -0.5122 0.1594 0.3482 0.245 Uiso 0.46(2) 1 calc PR A 1
C49 C -0.2097(2) 0.19628(17) 0.5364(2) 0.0513(11) Uani 1 1 d . . .
C50 C -0.2568(3) 0.16651(19) 0.5498(2) 0.0632(14) Uani 1 1 d . . .
H28 H -0.2890 0.1845 0.5622 0.076 Uiso 1 1 calc R . .
C51 C -0.2589(4) 0.1111(2) 0.5458(3) 0.0795(18) Uani 1 1 d . . .
H29 H -0.2927 0.0924 0.5547 0.095 Uiso 1 1 calc R . .
C52 C -0.2132(4) 0.0830(2) 0.5293(3) 0.0771(18) Uani 1 1 d . B .
C53 C -0.1654(3) 0.1117(2) 0.5160(3) 0.0770(16) Uani 1 1 d . . .
H30 H -0.1331 0.0933 0.5041 0.092 Uiso 1 1 calc R . .
C54 C -0.1637(3) 0.16803(18) 0.5197(2) 0.0636(13) Uani 1 1 d . . .
H31 H -0.1300 0.1868 0.5106 0.076 Uiso 1 1 calc R . .
C55 C -0.2144(4) 0.0215(2) 0.5277(3) 0.0963(19) Uani 1 1 d DU . .
C56A C -0.2807(8) 0.0032(5) 0.4822(8) 0.136(6) Uani 0.71(2) 1 d PDU B 1
H126 H -0.2934 0.0262 0.4445 0.204 Uiso 0.71(2) 1 calc PR B 1
H127 H -0.3130 0.0055 0.5040 0.204 Uiso 0.71(2) 1 calc PR B 1
H128 H -0.2775 -0.0338 0.4691 0.204 Uiso 0.71(2) 1 calc PR B 1
C57A C -0.1952(9) -0.0011(5) 0.5938(5) 0.104(4) Uani 0.71(2) 1 d PDU B 1
H129 H -0.2230 0.0138 0.6165 0.156 Uiso 0.71(2) 1 calc PR B 1
H130 H -0.1503 0.0081 0.6164 0.156 Uiso 0.71(2) 1 calc PR B 1
H131 H -0.1999 -0.0400 0.5915 0.156 Uiso 0.71(2) 1 calc PR B 1
C58A C -0.1661(9) -0.0036(4) 0.4994(9) 0.128(4) Uani 0.71(2) 1 d PDU B 1
H132 H -0.1679 -0.0426 0.5025 0.192 Uiso 0.71(2) 1 calc PR B 1
H133 H -0.1226 0.0089 0.5228 0.192 Uiso 0.71(2) 1 calc PR B 1
H134 H -0.1770 0.0067 0.4546 0.192 Uiso 0.71(2) 1 calc PR B 1
C59 C 0.2114(2) 0.25449(16) 0.74217(19) 0.0435(10) Uani 1 1 d . . .
C60 C 0.1970(2) 0.22563(19) 0.6860(2) 0.0602(13) Uani 1 1 d . . .
H41 H 0.1694 0.2411 0.6479 0.072 Uiso 1 1 calc R . .
C61 C 0.2214(3) 0.1753(2) 0.6836(2) 0.0638(14) Uani 1 1 d . . .
H42 H 0.2107 0.1569 0.6441 0.077 Uiso 1 1 calc R . .
C62 C 0.2617(2) 0.15088(17) 0.7386(2) 0.0515(11) Uani 1 1 d . C .
C63 C 0.2751(2) 0.17920(18) 0.7948(2) 0.0530(11) Uani 1 1 d . . .
H43 H 0.3020 0.1634 0.8329 0.064 Uiso 1 1 calc R . .
C64 C 0.2508(2) 0.22981(17) 0.7975(2) 0.0500(11) Uani 1 1 d . . .
H44 H 0.2609 0.2479 0.8371 0.060 Uiso 1 1 calc R . .
C65 C 0.2891(3) 0.09484(19) 0.7361(2) 0.0664(13) Uani 1 1 d DU . .
C66A C 0.2544(10) 0.0652(8) 0.6730(8) 0.089(5) Uani 0.54(2) 1 d PDU C 1
H135 H 0.2691 0.0797 0.6389 0.133 Uiso 0.54(2) 1 calc PR C 1
H136 H 0.2078 0.0702 0.6620 0.133 Uiso 0.54(2) 1 calc PR C 1
H137 H 0.2646 0.0270 0.6782 0.133 Uiso 0.54(2) 1 calc PR C 1
C67A C 0.2771(11) 0.0588(5) 0.7897(7) 0.088(4) Uani 0.54(2) 1 d PDU C 1
H138 H 0.2975 0.0239 0.7902 0.132 Uiso 0.54(2) 1 calc PR C 1
H139 H 0.2307 0.0540 0.7810 0.132 Uiso 0.54(2) 1 calc PR C 1
H140 H 0.2957 0.0761 0.8311 0.132 Uiso 0.54(2) 1 calc PR C 1
C68A C 0.3600(6) 0.0999(7) 0.7452(12) 0.107(5) Uani 0.54(2) 1 d PDU C 1
H141 H 0.3769 0.0652 0.7376 0.160 Uiso 0.54(2) 1 calc PR C 1
H142 H 0.3827 0.1115 0.7887 0.160 Uiso 0.54(2) 1 calc PR C 1
H143 H 0.3665 0.1261 0.7151 0.160 Uiso 0.54(2) 1 calc PR C 1
C69 C 0.2926(2) 0.35353(18) 0.7962(2) 0.0482(11) Uani 1 1 d . . .
C70 C 0.3313(2) 0.3230(2) 0.7704(2) 0.0610(13) Uani 1 1 d . . .
H54 H 0.3114 0.3002 0.7354 0.073 Uiso 1 1 calc R . .
C71 C 0.3981(3) 0.3249(3) 0.7945(3) 0.0781(17) Uani 1 1 d . . .
H55 H 0.4227 0.3038 0.7752 0.094 Uiso 1 1 calc R . .
C72 C 0.4289(2) 0.3563(3) 0.8450(3) 0.0793(18) Uani 1 1 d . . .
C73 C 0.3904(3) 0.3876(3) 0.8721(3) 0.0802(18) Uani 1 1 d . . .
H56 H 0.4106 0.4099 0.9075 0.096 Uiso 1 1 calc R . .
C74 C 0.3238(2) 0.3861(2) 0.8480(2) 0.0589(13) Uani 1 1 d . . .
H57 H 0.2990 0.4075 0.8669 0.071 Uiso 1 1 calc R . .
C75 C 0.5036(3) 0.3600(4) 0.8736(4) 0.117(2) Uani 1 1 d DU . .
C76 C 0.5362(4) 0.3160(5) 0.8456(5) 0.173(4) Uani 1 1 d DU . .
H58 H 0.5246 0.3209 0.7995 0.259 Uiso 1 1 calc R . .
H59 H 0.5215 0.2809 0.8546 0.259 Uiso 1 1 calc R . .
H60 H 0.5831 0.3185 0.8648 0.259 Uiso 1 1 calc R . .
C77 C 0.5243(3) 0.4138(4) 0.8572(5) 0.160(4) Uani 1 1 d DU . .
H61 H 0.5094 0.4416 0.8803 0.240 Uiso 1 1 calc R . .
H62 H 0.5056 0.4200 0.8114 0.240 Uiso 1 1 calc R . .
H63 H 0.5714 0.4150 0.8693 0.240 Uiso 1 1 calc R . .
C78 C 0.5257(3) 0.3492(4) 0.9437(4) 0.142(3) Uani 1 1 d DU . .
H64 H 0.5726 0.3449 0.9590 0.212 Uiso 1 1 calc R . .
H65 H 0.5053 0.3165 0.9521 0.212 Uiso 1 1 calc R . .
H66 H 0.5135 0.3792 0.9658 0.212 Uiso 1 1 calc R . .
C79 C 0.16887(19) 0.71286(15) 0.8255(2) 0.0432(10) Uani 1 1 d . . .
C80 C 0.1628(2) 0.70777(16) 0.8866(2) 0.0455(10) Uani 1 1 d . . .
H67 H 0.1317 0.6841 0.8933 0.055 Uiso 1 1 calc R . .
C81 C 0.2021(2) 0.73712(18) 0.9367(2) 0.0541(11) Uani 1 1 d . . .
H68 H 0.1979 0.7327 0.9777 0.065 Uiso 1 1 calc R . .
C82 C 0.2479(2) 0.77300(19) 0.9291(2) 0.0579(12) Uani 1 1 d . . .
C83 C 0.2540(2) 0.77657(19) 0.8699(3) 0.0607(13) Uani 1 1 d . . .
H69 H 0.2856 0.8000 0.8637 0.073 Uiso 1 1 calc R . .
C84 C 0.2159(2) 0.74714(17) 0.8184(2) 0.0519(11) Uani 1 1 d . . .
H70 H 0.2221 0.7505 0.7782 0.062 Uiso 1 1 calc R . .
C85 C 0.2871(3) 0.8074(2) 0.9861(3) 0.0799(16) Uani 1 1 d DU . .
C86 C 0.3316(5) 0.7729(3) 1.0340(4) 0.170(4) Uani 1 1 d DU . .
H71 H 0.3069 0.7500 1.0536 0.255 Uiso 1 1 calc R . .
H72 H 0.3614 0.7950 1.0668 0.255 Uiso 1 1 calc R . .
H73 H 0.3561 0.7506 1.0136 0.255 Uiso 1 1 calc R . .
C87 C 0.3224(4) 0.8532(3) 0.9655(4) 0.108(2) Uani 1 1 d DU . .
H74 H 0.3403 0.8775 1.0014 0.163 Uiso 1 1 calc R . .
H75 H 0.2921 0.8726 0.9302 0.163 Uiso 1 1 calc R . .
H76 H 0.3574 0.8387 0.9519 0.163 Uiso 1 1 calc R . .
C88 C 0.2394(4) 0.8392(3) 1.0112(4) 0.119(2) Uani 1 1 d DU . .
H77 H 0.2248 0.8165 1.0399 0.178 Uiso 1 1 calc R . .
H78 H 0.2022 0.8502 0.9753 0.178 Uiso 1 1 calc R . .
H79 H 0.2610 0.8708 1.0343 0.178 Uiso 1 1 calc R . .
C89 C 0.0807(2) 0.77005(16) 0.7105(2) 0.0466(10) Uani 1 1 d . . .
C90 C 0.0811(2) 0.80748(17) 0.7571(2) 0.0517(11) Uani 1 1 d . . .
H80 H 0.0818 0.7956 0.7980 0.062 Uiso 1 1 calc R . .
C91 C 0.0803(3) 0.86190(18) 0.7447(3) 0.0630(13) Uani 1 1 d . . .
H81 H 0.0803 0.8865 0.7773 0.076 Uiso 1 1 calc R . .
C92 C 0.0796(3) 0.88105(18) 0.6864(3) 0.0674(15) Uani 1 1 d . . .
C93 C 0.0774(3) 0.84369(19) 0.6386(3) 0.0727(15) Uani 1 1 d . . .
H82 H 0.0751 0.8556 0.5974 0.087 Uiso 1 1 calc R . .
C94 C 0.0784(3) 0.78994(17) 0.6514(2) 0.0611(13) Uani 1 1 d . . .
H83 H 0.0776 0.7654 0.6185 0.073 Uiso 1 1 calc R . .
C95 C 0.0758(3) 0.94164(19) 0.6708(4) 0.0916(18) Uani 1 1 d DU . .
C96 C 0.1126(5) 0.9740(2) 0.7309(4) 0.130(3) Uani 1 1 d DU . .
H84 H 0.1571 0.9611 0.7475 0.195 Uiso 1 1 calc R . .
H85 H 0.0914 0.9694 0.7633 0.195 Uiso 1 1 calc R . .
H86 H 0.1126 1.0119 0.7199 0.195 Uiso 1 1 calc R . .
C97 C 0.1040(5) 0.9544(2) 0.6179(5) 0.127(3) Uani 1 1 d DU . .
H87 H 0.1497 0.9445 0.6316 0.191 Uiso 1 1 calc R . .
H88 H 0.0997 0.9927 0.6085 0.191 Uiso 1 1 calc R . .
H89 H 0.0808 0.9342 0.5797 0.191 Uiso 1 1 calc R . .
C98 C 0.0046(4) 0.9587(3) 0.6484(5) 0.135(3) Uani 1 1 d DU . .
H90 H 0.0018 0.9976 0.6440 0.202 Uiso 1 1 calc R . .
H91 H -0.0157 0.9473 0.6797 0.202 Uiso 1 1 calc R . .
H92 H -0.0176 0.9420 0.6073 0.202 Uiso 1 1 calc R . .
C99 C 0.0368(4) 0.1106(3) 0.5913(4) 0.136(3) Uani 1 1 d DU . .
H93 H 0.0748 0.1064 0.6291 0.204 Uiso 1 1 calc R . .
H94 H 0.0351 0.0811 0.5618 0.204 Uiso 1 1 calc R . .
H95 H -0.0022 0.1102 0.6039 0.204 Uiso 1 1 calc R . .
C100 C 0.0409(3) 0.1617(3) 0.5600(3) 0.0830(16) Uani 1 1 d DU . .
C101 C 0.0637(3) 0.1633(3) 0.5082(3) 0.0901(18) Uani 1 1 d DU . .
H96 H 0.0757 0.1312 0.4922 0.108 Uiso 1 1 calc R . .
C102 C 0.0688(4) 0.2105(3) 0.4808(3) 0.097(2) Uani 1 1 d DU . .
H97 H 0.0850 0.2109 0.4459 0.116 Uiso 1 1 calc R . .
C103 C 0.0511(3) 0.2584(3) 0.5018(3) 0.0873(17) Uani 1 1 d DU . .
H98 H 0.0545 0.2912 0.4816 0.105 Uiso 1 1 calc R . .
C104 C 0.0292(3) 0.2568(3) 0.5513(3) 0.0886(18) Uani 1 1 d DU . .
H99 H 0.0172 0.2891 0.5668 0.106 Uiso 1 1 calc R . .
C105 C 0.0235(3) 0.2093(3) 0.5805(3) 0.0806(16) Uani 1 1 d DU . .
H100 H 0.0073 0.2096 0.6154 0.097 Uiso 1 1 calc R . .
C106 C 0.4067(7) 0.9344(6) 0.6703(10) 0.282(8) Uani 1 1 d DU . .
H101 H 0.4111 0.9134 0.6347 0.423 Uiso 1 1 calc R . .
H102 H 0.4475 0.9338 0.7054 0.423 Uiso 1 1 calc R . .
H103 H 0.3958 0.9714 0.6565 0.423 Uiso 1 1 calc R . .
C107 C 0.3563(5) 0.9120(4) 0.6912(6) 0.143(3) Uani 1 1 d DU . .
C108 C 0.3084(6) 0.8819(4) 0.6508(5) 0.145(3) Uani 1 1 d DU . .
H104 H 0.3077 0.8757 0.6084 0.174 Uiso 1 1 calc R . .
C109 C 0.2622(6) 0.8611(5) 0.6719(6) 0.150(3) Uani 1 1 d DU . .
H105 H 0.2297 0.8394 0.6442 0.181 Uiso 1 1 calc R . .
C110 C 0.2611(5) 0.8701(4) 0.7293(5) 0.137(3) Uani 1 1 d DU . .
H106 H 0.2267 0.8561 0.7419 0.165 Uiso 1 1 calc R . .
C111 C 0.3089(6) 0.8995(4) 0.7723(5) 0.138(3) Uani 1 1 d DU . .
H107 H 0.3081 0.9043 0.8145 0.165 Uiso 1 1 calc R . .
C112 C 0.3589(5) 0.9222(3) 0.7538(6) 0.145(3) Uani 1 1 d DU . .
H108 H 0.3922 0.9431 0.7819 0.174 Uiso 1 1 calc R . .
C113 C 0.2048(7) 0.3232(6) 0.1384(7) 0.226(6) Uani 1 1 d DU . .
H109 H 0.2094 0.2979 0.1064 0.338 Uiso 1 1 calc R . .
H110 H 0.1864 0.3047 0.1676 0.338 Uiso 1 1 calc R . .
H111 H 0.2471 0.3377 0.1623 0.338 Uiso 1 1 calc R . .
C114 C 0.1609(5) 0.3677(4) 0.1060(5) 0.144(3) Uani 1 1 d DU . .
C115 C 0.1699(5) 0.4189(5) 0.1306(5) 0.143(3) Uani 1 1 d DU . .
H112 H 0.2041 0.4257 0.1687 0.171 Uiso 1 1 calc R . .
C116 C 0.1301(6) 0.4600(5) 0.1010(5) 0.146(4) Uani 1 1 d DU . .
H113 H 0.1370 0.4950 0.1185 0.176 Uiso 1 1 calc R . .
C117 C 0.0810(6) 0.4504(6) 0.0467(6) 0.166(4) Uani 1 1 d DU . .
H114 H 0.0546 0.4791 0.0252 0.199 Uiso 1 1 calc R . .
C118 C 0.0695(6) 0.4003(6) 0.0231(6) 0.174(4) Uani 1 1 d DU . .
H115 H 0.0335 0.3936 -0.0136 0.209 Uiso 1 1 calc R . .
C119 C 0.1095(6) 0.3593(5) 0.0521(6) 0.165(4) Uani 1 1 d DU . .
H116 H 0.1015 0.3244 0.0346 0.198 Uiso 1 1 calc R . .
C48B C -0.5205(8) 0.1926(9) 0.3137(14) 0.203(8) Uani 0.54(2) 1 d PDU A 2
H144 H -0.4928 0.1629 0.3347 0.305 Uiso 0.54(2) 1 calc PR A 2
H145 H -0.5036 0.2084 0.2818 0.305 Uiso 0.54(2) 1 calc PR A 2
H146 H -0.5643 0.1794 0.2928 0.305 Uiso 0.54(2) 1 calc PR A 2
C67B C 0.3235(12) 0.0726(6) 0.8031(6) 0.083(5) Uani 0.46(2) 1 d PDU C 2
H147 H 0.3368 0.0357 0.7998 0.125 Uiso 0.46(2) 1 calc PR C 2
H148 H 0.2940 0.0736 0.8283 0.125 Uiso 0.46(2) 1 calc PR C 2
H149 H 0.3615 0.0945 0.8239 0.125 Uiso 0.46(2) 1 calc PR C 2
C56B C -0.242(2) 0.0035(10) 0.4615(9) 0.104(7) Uani 0.29(2) 1 d PDU B 2
H150 H -0.2296 -0.0335 0.4579 0.156 Uiso 0.29(2) 1 calc PR B 2
H151 H -0.2267 0.0263 0.4337 0.156 Uiso 0.29(2) 1 calc PR B 2
H152 H -0.2894 0.0058 0.4488 0.156 Uiso 0.29(2) 1 calc PR B 2
C68B C 0.3426(9) 0.1007(7) 0.7044(11) 0.086(5) Uani 0.46(2) 1 d PDU C 2
H153 H 0.3706 0.1309 0.7235 0.129 Uiso 0.46(2) 1 calc PR C 2
H154 H 0.3227 0.1071 0.6587 0.129 Uiso 0.46(2) 1 calc PR C 2
H155 H 0.3683 0.0679 0.7109 0.129 Uiso 0.46(2) 1 calc PR C 2
C66B C 0.2370(11) 0.0603(11) 0.6916(12) 0.097(6) Uani 0.46(2) 1 d PDU C 2
H156 H 0.2237 0.0759 0.6489 0.145 Uiso 0.46(2) 1 calc PR C 2
H157 H 0.1998 0.0586 0.7071 0.145 Uiso 0.46(2) 1 calc PR C 2
H158 H 0.2538 0.0243 0.6902 0.145 Uiso 0.46(2) 1 calc PR C 2
C47B C -0.5725(12) 0.2336(14) 0.3999(15) 0.219(8) Uani 0.54(2) 1 d PDU A 2
H159 H -0.6104 0.2147 0.3725 0.329 Uiso 0.54(2) 1 calc PR A 2
H160 H -0.5850 0.2695 0.4087 0.329 Uiso 0.54(2) 1 calc PR A 2
H161 H -0.5547 0.2140 0.4399 0.329 Uiso 0.54(2) 1 calc PR A 2
C58B C -0.1436(11) 0.0035(11) 0.537(2) 0.115(7) Uani 0.29(2) 1 d PDU B 2
H162 H -0.1356 -0.0308 0.5598 0.173 Uiso 0.29(2) 1 calc PR B 2
H163 H -0.1137 0.0303 0.5628 0.173 Uiso 0.29(2) 1 calc PR B 2
H164 H -0.1371 -0.0003 0.4960 0.173 Uiso 0.29(2) 1 calc PR B 2
C46B C -0.5506(15) 0.2832(14) 0.320(2) 0.161(7) Uani 0.54(2) 1 d PDU A 2
H165 H -0.5253 0.2882 0.2912 0.241 Uiso 0.54(2) 1 calc PR A 2
H166 H -0.5499 0.3161 0.3442 0.241 Uiso 0.54(2) 1 calc PR A 2
H167 H -0.5952 0.2744 0.2953 0.241 Uiso 0.54(2) 1 calc PR A 2
C57B C -0.240(2) 0.0024(11) 0.5812(15) 0.108(7) Uani 0.29(2) 1 d PDU B 2
H168 H -0.2860 -0.0059 0.5633 0.161 Uiso 0.29(2) 1 calc PR B 2
H169 H -0.2339 0.0306 0.6132 0.161 Uiso 0.29(2) 1 calc PR B 2
H170 H -0.2165 -0.0297 0.6012 0.161 Uiso 0.29(2) 1 calc PR B 2

loop_
_atom_site_aniso_label
_atom_site_aniso_U_11
_atom_site_aniso_U_22
_atom_site_aniso_U_33
_atom_site_aniso_U_23
_atom_site_aniso_U_13
_atom_site_aniso_U_12
N1 0.0352(16) 0.0276(16) 0.0397(17) -0.0045(13) 0.0133(14) 0.0014(13)
C1 0.037(2) 0.031(2) 0.040(2) -0.0048(16) 0.0087(17) -0.0039(16)
C2 0.038(2) 0.038(2) 0.046(2) -0.0063(17) 0.0130(18) -0.0061(17)
C3 0.042(2) 0.047(3) 0.060(3) -0.012(2) 0.018(2) -0.0096(19)
C4 0.049(2) 0.046(2) 0.059(3) -0.016(2) 0.021(2) -0.020(2)
C5 0.055(3) 0.039(2) 0.051(2) -0.0121(19) 0.027(2) -0.013(2)
C6 0.055(3) 0.033(2) 0.046(2) -0.0073(18) 0.014(2) -0.0030(19)
C7 0.046(2) 0.034(2) 0.048(2) -0.0068(18) 0.0159(19) -0.0033(18)
C8 0.039(2) 0.0270(19) 0.047(2) -0.0039(16) 0.0111(18) -0.0017(16)
N2 0.0407(18) 0.0284(17) 0.0479(19) -0.0022(14) 0.0120(15) -0.0019(14)
N3 0.0345(16) 0.0241(15) 0.0405(17) -0.0024(13) 0.0090(14) 0.0006(12)
C9 0.042(2) 0.029(2) 0.046(2) 0.0004(16) 0.0142(18) 0.0018(16)
C10 0.039(2) 0.0245(18) 0.038(2) -0.0027(15) 0.0132(16) 0.0042(15)
C11 0.047(2) 0.034(2) 0.043(2) 0.0021(17) 0.0142(19) 0.0068(17)
C12 0.050(2) 0.031(2) 0.046(2) 0.0051(17) 0.0165(19) 0.0145(18)
C13 0.042(2) 0.044(2) 0.040(2) 0.0142(18) 0.0127(18) 0.0119(18)
C14 0.039(2) 0.035(2) 0.043(2) 0.0005(17) 0.0114(18) 0.0046(17)
C15 0.037(2) 0.038(2) 0.038(2) 0.0010(16) 0.0146(17) 0.0032(17)
C16 0.0320(19) 0.0237(18) 0.038(2) 0.0008(15) 0.0054(16) 0.0022(15)
N4 0.0338(16) 0.0288(16) 0.0388(17) 0.0020(13) 0.0105(14) 0.0023(13)
N5 0.0325(16) 0.0284(15) 0.0318(16) -0.0009(12) 0.0092(13) 0.0020(13)
C17 0.0288(18) 0.0273(18) 0.0333(19) 0.0016(15) 0.0060(15) 0.0001(15)
C18 0.0320(19) 0.0293(19) 0.038(2) 0.0009(15) 0.0080(16) -0.0019(15)
C19 0.0308(19) 0.033(2) 0.046(2) 0.0002(17) 0.0083(17) -0.0056(16)
C20 0.038(2) 0.033(2) 0.042(2) -0.0033(16) 0.0102(17) -0.0066(16)
C21 0.038(2) 0.033(2) 0.048(2) 0.0001(17) 0.0099(18) -0.0047(17)
C22 0.040(2) 0.029(2) 0.046(2) 0.0045(16) 0.0109(18) -0.0025(16)
C23 0.0340(19) 0.0306(19) 0.0333(19) -0.0006(15) 0.0104(16) -0.0036(15)
C24 0.0340(19) 0.0279(19) 0.036(2) 0.0014(15) 0.0117(16) 0.0024(15)
N6 0.0357(17) 0.0294(16) 0.0395(18) 0.0048(13) 0.0073(14) 0.0032(13)
N7 0.0329(16) 0.0266(15) 0.0316(16) -0.0007(12) 0.0064(13) -0.0018(12)
C25 0.037(2) 0.034(2) 0.040(2) -0.0005(16) 0.0093(17) 0.0076(17)
C26 0.048(2) 0.034(2) 0.034(2) 0.0024(16) 0.0055(18) 0.0017(17)
C27 0.055(3) 0.049(3) 0.042(2) 0.0046(19) 0.007(2) 0.005(2)
C28 0.079(4) 0.070(3) 0.044(3) 0.010(2) 0.014(3) 0.002(3)
C29 0.080(4) 0.078(4) 0.050(3) 0.019(3) -0.007(3) 0.001(3)
C30 0.051(3) 0.072(3) 0.058(3) 0.014(3) -0.005(2) 0.008(2)
C31 0.036(2) 0.041(2) 0.047(2) 0.0040(18) -0.0030(18) 0.0067(17)
C32 0.030(2) 0.044(2) 0.056(3) -0.0005(19) 0.0013(19) 0.0030(17)
C33 0.038(2) 0.046(3) 0.086(4) 0.007(2) 0.008(2) 0.011(2)
C34 0.044(3) 0.048(3) 0.095(4) 0.001(3) 0.027(3) 0.013(2)
C35 0.045(3) 0.052(3) 0.088(4) 0.000(2) 0.031(2) 0.008(2)
C36 0.035(2) 0.046(2) 0.060(3) 0.004(2) 0.017(2) 0.0005(18)
C37 0.0285(19) 0.035(2) 0.054(2) -0.0030(18) 0.0019(18) 0.0024(16)
C38 0.034(2) 0.037(2) 0.033(2) -0.0001(16) 0.0017(16) 0.0017(16)
N8 0.0376(18) 0.0354(18) 0.0451(19) -0.0031(14) 0.0084(15) -0.0016(15)
Ni1 0.0311(3) 0.0242(3) 0.0366(3) -0.00154(18) 0.0074(2) 0.00013(18)
C39 0.050(3) 0.053(3) 0.087(4) -0.021(3) 0.024(3) -0.023(2)
C40 0.062(4) 0.119(6) 0.181(8) -0.073(5) 0.066(5) -0.047(4)
C41 0.057(4) 0.154(8) 0.272(13) -0.082(9) 0.067(6) -0.047(5)
C42 0.051(4) 0.116(7) 0.241(12) 0.003(7) -0.005(6) -0.044(4)
C43 0.072(4) 0.090(5) 0.101(5) -0.005(4) -0.002(4) -0.041(4)
C44 0.062(3) 0.064(3) 0.071(3) -0.016(3) 0.009(3) -0.023(3)
C45 0.074(5) 0.156(7) 0.274(10) -0.007(6) -0.011(5) -0.054(5)
C46A 0.076(15) 0.179(15) 0.245(17) 0.003(12) -0.040(13) -0.045(13)
C47A 0.049(10) 0.138(15) 0.303(17) 0.006(13) -0.010(9) -0.050(10)
C48A 0.079(10) 0.143(10) 0.215(18) -0.024(12) -0.027(12) -0.068(10)
C49 0.075(3) 0.033(2) 0.046(2) -0.0099(18) 0.020(2) -0.017(2)
C50 0.093(4) 0.049(3) 0.054(3) -0.013(2) 0.032(3) -0.027(3)
C51 0.126(5) 0.051(3) 0.062(3) -0.015(3) 0.030(3) -0.045(3)
C52 0.135(5) 0.041(3) 0.056(3) -0.008(2) 0.031(3) -0.025(3)
C53 0.107(5) 0.043(3) 0.076(4) -0.009(3) 0.022(3) -0.001(3)
C54 0.086(4) 0.035(2) 0.066(3) -0.010(2) 0.020(3) -0.015(2)
C55 0.159(5) 0.040(3) 0.086(4) -0.003(2) 0.033(4) -0.022(3)
C56A 0.191(10) 0.046(5) 0.134(9) -0.011(6) -0.001(8) -0.036(7)
C57A 0.163(11) 0.047(5) 0.089(6) 0.008(5) 0.023(7) 0.005(7)
C58A 0.227(11) 0.041(5) 0.127(10) -0.027(6) 0.072(9) -0.010(7)
C59 0.049(2) 0.039(2) 0.043(2) 0.0045(18) 0.0159(19) 0.0159(18)
C60 0.072(3) 0.052(3) 0.051(3) 0.002(2) 0.010(2) 0.029(2)
C61 0.085(4) 0.052(3) 0.051(3) -0.003(2) 0.018(3) 0.028(3)
C62 0.065(3) 0.037(2) 0.054(3) 0.0051(19) 0.020(2) 0.022(2)
C63 0.061(3) 0.045(3) 0.049(3) 0.009(2) 0.012(2) 0.019(2)
C64 0.063(3) 0.042(2) 0.044(2) 0.0062(18) 0.015(2) 0.020(2)
C65 0.085(3) 0.044(3) 0.073(3) 0.004(2) 0.029(3) 0.028(2)
C66A 0.127(12) 0.042(7) 0.096(8) -0.013(6) 0.033(7) 0.015(7)
C67A 0.136(12) 0.046(6) 0.078(7) 0.010(5) 0.029(8) 0.036(7)
C68A 0.080(6) 0.088(9) 0.144(13) -0.006(10) 0.024(8) 0.043(6)
C69 0.040(2) 0.057(3) 0.046(2) 0.018(2) 0.0106(19) 0.014(2)
C70 0.054(3) 0.066(3) 0.066(3) 0.026(2) 0.022(2) 0.023(2)
C71 0.052(3) 0.097(4) 0.084(4) 0.037(4) 0.019(3) 0.030(3)
C72 0.039(3) 0.113(5) 0.081(4) 0.043(4) 0.012(3) 0.015(3)
C73 0.053(3) 0.100(5) 0.070(4) 0.032(3) -0.006(3) -0.004(3)
C74 0.037(2) 0.073(3) 0.059(3) 0.024(2) 0.005(2) 0.007(2)
C75 0.044(3) 0.187(7) 0.110(5) 0.056(5) 0.013(3) 0.012(4)
C76 0.061(4) 0.264(10) 0.175(8) 0.009(8) 0.012(5) 0.058(6)
C77 0.049(4) 0.223(8) 0.184(8) 0.079(7) 0.004(5) -0.026(5)
C78 0.054(4) 0.225(9) 0.115(5) 0.043(5) -0.016(4) 0.002(5)
C79 0.040(2) 0.030(2) 0.053(3) -0.0045(17) 0.0066(19) -0.0012(17)
C80 0.045(2) 0.031(2) 0.057(3) -0.0016(18) 0.013(2) -0.0040(18)
C81 0.055(3) 0.049(3) 0.054(3) -0.013(2) 0.011(2) -0.005(2)
C82 0.049(3) 0.049(3) 0.068(3) -0.018(2) 0.008(2) -0.014(2)
C83 0.052(3) 0.048(3) 0.079(4) -0.016(2) 0.017(3) -0.020(2)
C84 0.047(2) 0.045(2) 0.064(3) -0.011(2) 0.016(2) -0.015(2)
C85 0.082(4) 0.064(3) 0.084(4) -0.030(3) 0.014(3) -0.027(3)
C86 0.199(8) 0.080(5) 0.128(6) -0.021(4) -0.093(6) -0.008(5)
C87 0.116(5) 0.071(4) 0.119(5) -0.037(4) 0.011(4) -0.039(4)
C88 0.153(6) 0.095(5) 0.105(5) -0.052(4) 0.037(5) -0.021(4)
C89 0.047(2) 0.030(2) 0.060(3) 0.0008(19) 0.013(2) -0.0054(18)
C90 0.055(3) 0.036(2) 0.068(3) 0.001(2) 0.026(2) 0.0033(19)
C91 0.071(3) 0.030(2) 0.093(4) -0.006(2) 0.032(3) -0.004(2)
C92 0.073(3) 0.035(3) 0.106(4) 0.010(3) 0.046(3) -0.003(2)
C93 0.103(4) 0.039(3) 0.083(4) 0.005(3) 0.040(3) -0.006(3)
C94 0.090(4) 0.029(2) 0.065(3) 0.004(2) 0.027(3) -0.005(2)
C95 0.120(4) 0.024(2) 0.152(5) 0.007(3) 0.073(4) -0.004(3)
C96 0.177(7) 0.037(3) 0.184(7) -0.020(4) 0.071(6) -0.038(4)
C97 0.191(8) 0.039(3) 0.190(7) 0.025(4) 0.114(6) 0.000(4)
C98 0.127(5) 0.050(4) 0.230(9) 0.039(5) 0.061(5) 0.027(4)
C99 0.150(8) 0.100(5) 0.149(8) 0.035(5) 0.035(6) -0.020(5)
C100 0.072(4) 0.087(4) 0.083(4) 0.005(3) 0.013(3) -0.004(3)
C101 0.101(5) 0.082(4) 0.096(5) -0.010(3) 0.043(4) 0.009(4)
C102 0.119(5) 0.093(4) 0.091(5) -0.008(4) 0.052(4) -0.001(4)
C103 0.099(5) 0.081(4) 0.068(4) 0.002(3) 0.006(3) -0.007(3)
C104 0.089(4) 0.090(4) 0.071(4) -0.019(3) 0.003(3) 0.016(4)
C105 0.083(4) 0.098(4) 0.061(3) 0.000(3) 0.022(3) 0.012(3)
C106 0.225(14) 0.210(15) 0.47(2) 0.081(16) 0.196(16) 0.019(11)
C107 0.136(7) 0.097(7) 0.203(9) 0.028(6) 0.065(7) 0.041(5)
C108 0.177(9) 0.117(8) 0.144(7) 0.015(5) 0.056(6) 0.042(6)
C109 0.152(8) 0.146(9) 0.145(7) 0.001(7) 0.034(7) 0.015(6)
C110 0.158(8) 0.105(7) 0.151(8) 0.029(6) 0.052(7) 0.034(5)
C111 0.175(9) 0.103(7) 0.121(6) 0.026(5) 0.026(6) 0.063(6)
C112 0.137(7) 0.078(5) 0.180(8) 0.015(6) -0.005(6) 0.055(5)
C113 0.267(14) 0.206(11) 0.283(15) 0.061(11) 0.198(11) 0.023(10)
C114 0.170(8) 0.152(7) 0.164(8) -0.022(6) 0.127(6) -0.048(6)
C115 0.157(8) 0.169(8) 0.135(7) -0.043(6) 0.092(6) -0.057(6)
C116 0.183(11) 0.156(8) 0.142(8) -0.036(7) 0.111(7) -0.040(6)
C117 0.180(9) 0.224(10) 0.136(8) -0.008(7) 0.109(6) -0.033(8)
C118 0.175(10) 0.242(13) 0.138(8) -0.041(8) 0.097(7) -0.082(8)
C119 0.198(11) 0.191(9) 0.160(9) -0.078(7) 0.130(7) -0.092(7)
C48B 0.092(10) 0.123(11) 0.315(18) -0.039(12) -0.046(11) -0.062(9)
C67B 0.122(12) 0.035(7) 0.087(7) 0.019(6) 0.025(7) 0.047(7)
C56B 0.177(17) 0.031(9) 0.096(10) -0.030(9) 0.035(12) -0.021(13)
C68B 0.086(9) 0.066(8) 0.110(11) 0.013(9) 0.037(8) 0.038(7)
C66B 0.101(11) 0.053(9) 0.129(13) -0.008(10) 0.028(9) 0.010(8)
C47B 0.075(11) 0.207(18) 0.334(17) 0.046(14) 0.007(10) -0.075(12)
C58B 0.172(11) 0.034(11) 0.122(16) -0.007(12) 0.023(12) -0.006(11)
C46B 0.084(16) 0.166(12) 0.204(15) -0.038(10) 0.005(13) -0.018(11)
C57B 0.184(17) 0.035(10) 0.099(12) 0.006(10) 0.038(12) -0.024(14)

loop_
_atom_type_symbol
_atom_type_description
_atom_type_scat_dispersion_real
_atom_type_scat_dispersion_imag
_atom_type_scat_source
C C 0.0033 0.0016 'International Tables Vol C Tables 4.2.6.8 and 6.1.1.4'
H H 0.0000 0.0000 'International Tables Vol C Tables 4.2.6.8 and 6.1.1.4'
N N 0.0061 0.0033 'International Tables Vol C Tables 4.2.6.8 and 6.1.1.4'
Ni Ni 0.3393 1.1124 'International Tables Vol C Tables 4.2.6.8 and 6.1.1.4'

loop_
_geom_angle_atom_site_label_1
_geom_angle_atom_site_label_2
_geom_angle_atom_site_label_3
_geom_angle
_geom_angle_site_symmetry_1
_geom_angle_site_symmetry_3
_geom_angle_publ_flag
C1 N1 C8 107.2(3) . . ?
C1 N1 Ni1 125.3(2) . . ?
C8 N1 Ni1 127.3(3) . . ?
N8 C1 N1 126.7(3) . . ?
N8 C1 C2 122.5(3) . . ?
N1 C1 C2 110.6(3) . . ?
C3 C2 C7 120.8(4) . . ?
C3 C2 C1 132.8(4) . . ?
C7 C2 C1 106.3(3) . . ?
C2 C3 C4 119.2(4) . . ?
C2 C3 H1 120.4 . . ?
C4 C3 H1 120.4 . . ?
C3 C4 C5 120.0(4) . . ?
C3 C4 C39 115.5(4) . . ?
C5 C4 C39 124.4(4) . . ?
C6 C5 C4 120.1(4) . . ?
C6 C5 C49 118.0(4) . . ?
C4 C5 C49 121.8(4) . . ?
C5 C6 C7 119.1(4) . . ?
C5 C6 H2 120.4 . . ?
C7 C6 H2 120.4 . . ?
C2 C7 C6 120.7(4) . . ?
C2 C7 C8 106.5(3) . . ?
C6 C7 C8 132.8(4) . . ?
N2 C8 N1 126.2(3) . . ?
N2 C8 C7 124.6(3) . . ?
N1 C8 C7 109.2(3) . . ?
C8 N2 C9 121.5(3) . . ?
C16 N3 C9 107.1(3) . . ?
C16 N3 Ni1 127.1(2) . . ?
C9 N3 Ni1 125.6(3) . . ?
N2 C9 N3 127.4(3) . . ?
N2 C9 C10 123.2(3) . . ?
N3 C9 C10 109.4(3) . . ?
C11 C10 C15 120.2(4) . . ?
C11 C10 C9 132.2(4) . . ?
C15 C10 C9 107.5(3) . . ?
C12 C11 C10 120.9(4) . . ?
C12 C11 H3 119.6 . . ?
C10 C11 H3 119.6 . . ?
C11 C12 C13 119.5(3) . . ?
C11 C12 C59 117.3(4) . . ?
C13 C12 C59 123.2(4) . . ?
C14 C13 C12 119.1(4) . . ?
C14 C13 C69 117.5(4) . . ?
C12 C13 C69 123.1(4) . . ?
C15 C14 C13 119.9(4) . . ?
C15 C14 H4 120.1 . . ?
C13 C14 H4 120.1 . . ?
C10 C15 C14 120.3(3) . . ?
C10 C15 C16 105.9(3) . . ?
C14 C15 C16 133.4(4) . . ?
N4 C16 N3 126.9(3) . . ?
N4 C16 C15 123.1(3) . . ?
N3 C16 C15 110.0(3) . . ?
C17 N4 C16 120.0(3) . . ?
C24 N5 C17 107.6(3) . . ?
C24 N5 Ni1 124.2(2) . . ?
C17 N5 Ni1 127.8(2) . . ?
N4 C17 N5 125.6(3) . . ?
N4 C17 C18 125.2(3) . . ?
N5 C17 C18 108.7(3) . . ?
C23 C18 C19 120.0(3) . . ?
C23 C18 C17 105.7(3) . . ?
C19 C18 C17 134.3(3) . . ?
C20 C19 C18 118.9(4) . . ?
C20 C19 H5 120.5 . . ?
C18 C19 H5 120.5 . . ?
C19 C20 C21 120.8(3) . . ?
C19 C20 C79 118.1(3) . . ?
C21 C20 C79 121.0(3) . . ?
C22 C21 C20 119.3(3) . . ?
C22 C21 C89 116.8(4) . . ?
C20 C21 C89 123.9(4) . . ?
C23 C22 C21 119.3(4) . . ?
C23 C22 H6 120.3 . . ?
C21 C22 H6 120.3 . . ?
C22 C23 C18 121.4(3) . . ?
C22 C23 C24 131.4(3) . . ?
C18 C23 C24 107.2(3) . . ?
N6 C24 N5 126.8(3) . . ?
N6 C24 C23 123.0(3) . . ?
N5 C24 C23 110.1(3) . . ?
C25 N6 C24 121.3(3) . . ?
C25 N7 C38 117.3(3) . . ?
C25 N7 Ni1 121.3(2) . . ?
C38 N7 Ni1 121.4(2) . . ?
N6 C25 N7 125.9(3) . . ?
N6 C25 C26 113.4(3) . . ?
N7 C25 C26 120.6(3) . . ?
C31 C26 C27 120.3(4) . . ?
C31 C26 C25 124.1(4) . . ?
C27 C26 C25 115.5(4) . . ?
C28 C27 C26 120.4(5) . . ?
C28 C27 H7 119.8 . . ?
C26 C27 H7 119.8 . . ?
C27 C28 C29 118.9(5) . . ?
C27 C28 H8 120.6 . . ?
C29 C28 H8 120.6 . . ?
C30 C29 C28 120.9(5) . . ?
C30 C29 H9 119.6 . . ?
C28 C29 H9 119.6 . . ?
C29 C30 C31 121.5(5) . . ?
C29 C30 H10 119.2 . . ?
C31 C30 H10 119.2 . . ?
C26 C31 C30 117.9(4) . . ?
C26 C31 C32 120.4(3) . . ?
C30 C31 C32 121.6(4) . . ?
C37 C32 C33 117.4(4) . . ?
C37 C32 C31 121.0(4) . . ?
C33 C32 C31 121.5(4) . . ?
C34 C33 C32 121.7(4) . . ?
C34 C33 H11 119.2 . . ?
C32 C33 H11 119.2 . . ?
C33 C34 C35 120.5(4) . . ?
C33 C34 H12 119.8 . . ?
C35 C34 H12 119.8 . . ?
C34 C35 C36 119.6(5) . . ?
C34 C35 H13 120.2 . . ?
C36 C35 H13 120.2 . . ?
C35 C36 C37 121.0(4) . . ?
C35 C36 H14 119.5 . . ?
C37 C36 H14 119.5 . . ?
C36 C37 C32 119.8(4) . . ?
C36 C37 C38 117.5(4) . . ?
C32 C37 C38 122.7(4) . . ?
N8 C38 N7 125.2(3) . . ?
N8 C38 C37 114.2(3) . . ?
N7 C38 C37 120.3(3) . . ?
C38 N8 C1 121.2(3) . . ?
N5 Ni1 N1 178.72(14) . . ?
N5 Ni1 N3 88.56(13) . . ?
N1 Ni1 N3 90.17(13) . . ?
N5 Ni1 N7 91.05(12) . . ?
N1 Ni1 N7 90.23(13) . . ?
N3 Ni1 N7 178.68(13) . . ?
C44 C39 C40 117.9(5) . . ?
C44 C39 C4 122.8(5) . . ?
C40 C39 C4 119.2(5) . . ?
C41 C40 C39 120.2(7) . . ?
C41 C40 H15 119.9 . . ?
C39 C40 H15 119.9 . . ?
C40 C41 C42 123.6(8) . . ?
C40 C41 H16 118.2 . . ?
C42 C41 H16 118.2 . . ?
C43 C42 C41 115.7(7) . . ?
C43 C42 C45 123.5(11) . . ?
C41 C42 C45 120.7(10) . . ?
C42 C43 C44 121.8(8) . . ?
C42 C43 H17 119.1 . . ?
C44 C43 H17 119.1 . . ?
C39 C44 C43 120.7(6) . . ?
C39 C44 H18 119.6 . . ?
C43 C44 H18 119.6 . . ?
C48A C45 C47B 72.8(15) . . ?
C48A C45 C46B 136(2) . . ?
C47B C45 C46B 99(2) . . ?
C48A C45 C42 107.3(11) . . ?
C47B C45 C42 116.6(15) . . ?
C46B C45 C42 114.6(16) . . ?
C48A C45 C46A 144(3) . . ?
C47B C45 C46A 111(3) . . ?
C46B C45 C46A 13(3) . . ?
C42 C45 C46A 102.8(16) . . ?
C48A C45 C48B 55.0(13) . . ?
C47B C45 C48B 119.2(13) . . ?
C46B C45 C48B 98(2) . . ?
C42 C45 C48B 107.5(10) . . ?
C46A C45 C48B 97(3) . . ?
C48A C45 C47A 93.3(17) . . ?
C47B C45 C47A 22.3(13) . . ?
C46B C45 C47A 91(2) . . ?
C42 C45 C47A 102.7(12) . . ?
C46A C45 C47A 99(3) . . ?
C48B C45 C47A 141.3(12) . . ?
C45 C46A H117 109.5 . . ?
C45 C46A H118 109.5 . . ?
C45 C46A H119 109.5 . . ?
C45 C47A H120 109.5 . . ?
C45 C47A H121 109.5 . . ?
C45 C47A H122 109.5 . . ?
C45 C48A H123 109.5 . . ?
C45 C48A H124 109.5 . . ?
C45 C48A H125 109.5 . . ?
C54 C49 C50 116.2(4) . . ?
C54 C49 C5 120.9(4) . . ?
C50 C49 C5 122.6(4) . . ?
C49 C50 C51 122.5(6) . . ?
C49 C50 H28 118.7 . . ?
C51 C50 H28 118.7 . . ?
C52 C51 C50 121.3(6) . . ?
C52 C51 H29 119.3 . . ?
C50 C51 H29 119.3 . . ?
C51 C52 C53 117.4(5) . . ?
C51 C52 C55 120.8(6) . . ?
C53 C52 C55 121.7(6) . . ?
C52 C53 C54 121.1(6) . . ?
C52 C53 H30 119.4 . . ?
C54 C53 H30 119.4 . . ?
C49 C54 C53 121.4(5) . . ?
C49 C54 H31 119.3 . . ?
C53 C54 H31 119.3 . . ?
C56B C55 C57A 139.2(12) . . ?
C56B C55 C58A 65.5(16) . . ?
C57A C55 C58A 103.4(9) . . ?
C56B C55 C52 109.1(11) . . ?
C57A C55 C52 111.0(6) . . ?
C58A C55 C52 114.4(7) . . ?
C56B C55 C57B 122.4(19) . . ?
C57A C55 C57B 35.7(14) . . ?
C58A C55 C57B 131.2(15) . . ?
C52 C55 C57B 107.5(12) . . ?
C56B C55 C56A 41.7(14) . . ?
C57A C55 C56A 115.8(9) . . ?
C58A C55 C56A 103.7(9) . . ?
C52 C55 C56A 108.5(7) . . ?
C57B C55 C56A 85.1(15) . . ?
C56B C55 C58B 97.4(19) . . ?
C57A C55 C58B 78.4(15) . . ?
C58A C55 C58B 31.9(12) . . ?
C52 C55 C58B 106.1(12) . . ?
C57B C55 C58B 113.1(19) . . ?
C56A C55 C58B 133.3(14) . . ?
C55 C56A H126 109.5 . . ?
C55 C56A H127 109.5 . . ?
C55 C56A H128 109.5 . . ?
C55 C57A H129 109.5 . . ?
C55 C57A H130 109.5 . . ?
C55 C57A H131 109.5 . . ?
C55 C58A H132 109.5 . . ?
C55 C58A H133 109.5 . . ?
C55 C58A H134 109.5 . . ?
C60 C59 C64 117.2(4) . . ?
C60 C59 C12 120.1(4) . . ?
C64 C59 C12 122.7(4) . . ?
C61 C60 C59 122.1(4) . . ?
C61 C60 H41 118.9 . . ?
C59 C60 H41 118.9 . . ?
C60 C61 C62 120.7(4) . . ?
C60 C61 H42 119.6 . . ?
C62 C61 H42 119.6 . . ?
C63 C62 C61 117.2(4) . . ?
C63 C62 C65 122.0(4) . . ?
C61 C62 C65 120.9(4) . . ?
C62 C63 C64 122.4(4) . . ?
C62 C63 H43 118.8 . . ?
C64 C63 H43 118.8 . . ?
C63 C64 C59 120.3(4) . . ?
C63 C64 H44 119.8 . . ?
C59 C64 H44 119.8 . . ?
C68A C65 C66B 131.5(12) . . ?
C68A C65 C62 108.5(7) . . ?
C66B C65 C62 108.8(12) . . ?
C68A C65 C67B 74.7(10) . . ?
C66B C65 C67B 117.2(13) . . ?
C62 C65 C67B 111.8(6) . . ?
C68A C65 C66A 110.2(11) . . ?
C66B C65 C66A 24.7(11) . . ?
C62 C65 C66A 112.7(9) . . ?
C67B C65 C66A 130.2(11) . . ?
C68A C65 C68B 32.7(7) . . ?
C66B C65 C68B 106.1(12) . . ?
C62 C65 C68B 106.9(7) . . ?
C67B C65 C68B 105.4(10) . . ?
C66A C65 C68B 81.8(10) . . ?
C68A C65 C67A 111.1(10) . . ?
C66B C65 C67A 83.9(11) . . ?
C62 C65 C67A 109.6(6) . . ?
C67B C65 C67A 38.3(7) . . ?
C66A C65 C67A 104.7(10) . . ?
C68B C65 C67A 136.5(9) . . ?
C65 C66A H135 109.5 . . ?
C65 C66A H136 109.5 . . ?
C65 C66A H137 109.5 . . ?
C65 C67A H138 109.5 . . ?
C65 C67A H139 109.5 . . ?
C65 C67A H140 109.5 . . ?
C65 C68A H141 109.5 . . ?
C65 C68A H142 109.5 . . ?
C65 C68A H143 109.5 . . ?
C70 C69 C74 117.3(4) . . ?
C70 C69 C13 123.2(4) . . ?
C74 C69 C13 119.5(4) . . ?
C71 C70 C69 121.9(6) . . ?
C71 C70 H54 119.1 . . ?
C69 C70 H54 119.1 . . ?
C72 C71 C70 121.5(6) . . ?
C72 C71 H55 119.3 . . ?
C70 C71 H55 119.3 . . ?
C71 C72 C73 117.5(5) . . ?
C71 C72 C75 123.5(6) . . ?
C73 C72 C75 119.0(7) . . ?
C74 C73 C72 121.2(6) . . ?
C74 C73 H56 119.4 . . ?
C72 C73 H56 119.4 . . ?
C73 C74 C69 120.6(5) . . ?
C73 C74 H57 119.7 . . ?
C69 C74 H57 119.7 . . ?
C78 C75 C77 113.0(8) . . ?
C78 C75 C76 104.6(7) . . ?
C77 C75 C76 109.1(8) . . ?
C78 C75 C72 111.1(6) . . ?
C77 C75 C72 108.2(6) . . ?
C76 C75 C72 110.7(7) . . ?
C75 C76 H58 109.5 . . ?
C75 C76 H59 109.5 . . ?
H58 C76 H59 109.5 . . ?
C75 C76 H60 109.5 . . ?
H58 C76 H60 109.5 . . ?
H59 C76 H60 109.5 . . ?
C75 C77 H61 109.5 . . ?
C75 C77 H62 109.5 . . ?
H61 C77 H62 109.5 . . ?
C75 C77 H63 109.5 . . ?
H61 C77 H63 109.5 . . ?
H62 C77 H63 109.5 . . ?
C75 C78 H64 109.5 . . ?
C75 C78 H65 109.5 . . ?
H64 C78 H65 109.5 . . ?
C75 C78 H66 109.5 . . ?
H64 C78 H66 109.5 . . ?
H65 C78 H66 109.5 . . ?
C84 C79 C80 117.8(4) . . ?
C84 C79 C20 123.4(4) . . ?
C80 C79 C20 118.7(4) . . ?
C81 C80 C79 120.0(4) . . ?
C81 C80 H67 120.0 . . ?
C79 C80 H67 120.0 . . ?
C80 C81 C82 122.3(5) . . ?
C80 C81 H68 118.9 . . ?
C82 C81 H68 118.9 . . ?
C83 C82 C81 117.0(4) . . ?
C83 C82 C85 123.3(5) . . ?
C81 C82 C85 119.7(5) . . ?
C82 C83 C84 122.4(4) . . ?
C82 C83 H69 118.8 . . ?
C84 C83 H69 118.8 . . ?
C79 C84 C83 120.5(5) . . ?
C79 C84 H70 119.7 . . ?
C83 C84 H70 119.7 . . ?
C86 C85 C87 112.0(7) . . ?
C86 C85 C82 109.3(5) . . ?
C87 C85 C82 112.1(5) . . ?
C86 C85 C88 114.0(8) . . ?
C87 C85 C88 100.7(6) . . ?
C82 C85 C88 108.5(5) . . ?
C85 C86 H71 109.5 . . ?
C85 C86 H72 109.5 . . ?
H71 C86 H72 109.5 . . ?
C85 C86 H73 109.5 . . ?
H71 C86 H73 109.5 . . ?
H72 C86 H73 109.5 . . ?
C85 C87 H74 109.5 . . ?
C85 C87 H75 109.5 . . ?
H74 C87 H75 109.5 . . ?
C85 C87 H76 109.5 . . ?
H74 C87 H76 109.5 . . ?
H75 C87 H76 109.5 . . ?
C85 C88 H77 109.5 . . ?
C85 C88 H78 109.5 . . ?
H77 C88 H78 109.5 . . ?
C85 C88 H79 109.5 . . ?
H77 C88 H79 109.5 . . ?
H78 C88 H79 109.5 . . ?
C94 C89 C90 116.7(4) . . ?
C94 C89 C21 119.5(4) . . ?
C90 C89 C21 123.7(4) . . ?
C91 C90 C89 121.0(5) . . ?
C91 C90 H80 119.5 . . ?
C89 C90 H80 119.5 . . ?
C92 C91 C90 121.7(5) . . ?
C92 C91 H81 119.2 . . ?
C90 C91 H81 119.2 . . ?
C91 C92 C93 117.7(4) . . ?
C91 C92 C95 122.3(5) . . ?
C93 C92 C95 119.8(5) . . ?
C94 C93 C92 120.2(5) . . ?
C94 C93 H82 119.9 . . ?
C92 C93 H82 119.9 . . ?
C93 C94 C89 122.6(5) . . ?
C93 C94 H83 118.7 . . ?
C89 C94 H83 118.7 . . ?
C97 C95 C98 108.1(7) . . ?
C97 C95 C96 109.0(6) . . ?
C98 C95 C96 109.1(6) . . ?
C97 C95 C92 111.8(5) . . ?
C98 C95 C92 108.6(5) . . ?
C96 C95 C92 110.1(6) . . ?
C95 C96 H84 109.5 . . ?
C95 C96 H85 109.5 . . ?
H84 C96 H85 109.5 . . ?
C95 C96 H86 109.5 . . ?
H84 C96 H86 109.5 . . ?
H85 C96 H86 109.5 . . ?
C95 C97 H87 109.5 . . ?
C95 C97 H88 109.5 . . ?
H87 C97 H88 109.5 . . ?
C95 C97 H89 109.5 . . ?
H87 C97 H89 109.5 . . ?
H88 C97 H89 109.5 . . ?
C95 C98 H90 109.5 . . ?
C95 C98 H91 109.5 . . ?
H90 C98 H91 109.5 . . ?
C95 C98 H92 109.5 . . ?
H90 C98 H92 109.5 . . ?
H91 C98 H92 109.5 . . ?
C100 C99 H93 109.5 . . ?
C100 C99 H94 109.5 . . ?
H93 C99 H94 109.5 . . ?
C100 C99 H95 109.5 . . ?
H93 C99 H95 109.5 . . ?
H94 C99 H95 109.5 . . ?
C105 C100 C101 117.3(6) . . ?
C105 C100 C99 122.2(7) . . ?
C101 C100 C99 120.5(7) . . ?
C102 C101 C100 120.0(6) . . ?
C102 C101 H96 120.0 . . ?
C100 C101 H96 120.0 . . ?
C101 C102 C103 122.3(6) . . ?
C101 C102 H97 118.8 . . ?
C103 C102 H97 118.8 . . ?
C104 C103 C102 117.6(6) . . ?
C104 C103 H98 121.2 . . ?
C102 C103 H98 121.2 . . ?
C103 C104 C105 121.7(6) . . ?
C103 C104 H99 119.2 . . ?
C105 C104 H99 119.2 . . ?
C100 C105 C104 121.0(6) . . ?
C100 C105 H100 119.5 . . ?
C104 C105 H100 119.5 . . ?
C107 C106 H101 109.5 . . ?
C107 C106 H102 109.5 . . ?
H101 C106 H102 109.5 . . ?
C107 C106 H103 109.5 . . ?
H101 C106 H103 109.5 . . ?
H102 C106 H103 109.5 . . ?
C108 C107 C112 122.1(10) . . ?
C108 C107 C106 120.6(14) . . ?
C112 C107 C106 117.2(14) . . ?
C109 C108 C107 119.3(11) . . ?
C109 C108 H104 120.3 . . ?
C107 C108 H104 120.3 . . ?
C110 C109 C108 121.7(12) . . ?
C110 C109 H105 119.2 . . ?
C108 C109 H105 119.2 . . ?
C109 C110 C111 121.2(11) . . ?
C109 C110 H106 119.4 . . ?
C111 C110 H106 119.4 . . ?
C110 C111 C112 120.2(10) . . ?
C110 C111 H107 119.9 . . ?
C112 C111 H107 119.9 . . ?
C107 C112 C111 115.3(10) . . ?
C107 C112 H108 122.3 . . ?
C111 C112 H108 122.3 . . ?
C114 C113 H109 109.5 . . ?
C114 C113 H110 109.5 . . ?
H109 C113 H110 109.5 . . ?
C114 C113 H111 109.5 . . ?
H109 C113 H111 109.5 . . ?
H110 C113 H111 109.5 . . ?
C119 C114 C115 117.4(11) . . ?
C119 C114 C113 121.7(12) . . ?
C115 C114 C113 120.9(12) . . ?
C116 C115 C114 121.2(11) . . ?
C116 C115 H112 119.4 . . ?
C114 C115 H112 119.4 . . ?
C117 C116 C115 119.6(12) . . ?
C117 C116 H113 120.2 . . ?
C115 C116 H113 120.2 . . ?
C118 C117 C116 120.4(13) . . ?
C118 C117 H114 119.8 . . ?
C116 C117 H114 119.8 . . ?
C117 C118 C119 120.0(13) . . ?
C117 C118 H115 120.0 . . ?
C119 C118 H115 120.0 . . ?
C114 C119 C118 121.2(12) . . ?
C114 C119 H116 119.4 . . ?
C118 C119 H116 119.4 . . ?
C45 C48B H144 109.5 . . ?
C45 C48B H145 109.5 . . ?
H144 C48B H145 109.5 . . ?
C45 C48B H146 109.5 . . ?
H144 C48B H146 109.5 . . ?
H145 C48B H146 109.5 . . ?
C65 C67B H147 109.5 . . ?
C65 C67B H148 109.5 . . ?
H147 C67B H148 109.5 . . ?
C65 C67B H149 109.5 . . ?
H147 C67B H149 109.5 . . ?
H148 C67B H149 109.5 . . ?
C55 C56B H150 109.5 . . ?
C55 C56B H151 109.5 . . ?
H150 C56B H151 109.5 . . ?
C55 C56B H152 109.5 . . ?
H150 C56B H152 109.5 . . ?
H151 C56B H152 109.5 . . ?
C65 C68B H153 109.5 . . ?
C65 C68B H154 109.5 . . ?
H153 C68B H154 109.5 . . ?
C65 C68B H155 109.5 . . ?
H153 C68B H155 109.5 . . ?
H154 C68B H155 109.5 . . ?
C65 C66B H156 109.5 . . ?
C65 C66B H157 109.5 . . ?
H156 C66B H157 109.5 . . ?
C65 C66B H158 109.5 . . ?
H156 C66B H158 109.5 . . ?
H157 C66B H158 109.5 . . ?
C45 C47B H159 109.5 . . ?
C45 C47B H160 109.5 . . ?
H159 C47B H160 109.5 . . ?
C45 C47B H161 109.5 . . ?
H159 C47B H161 109.5 . . ?
H160 C47B H161 109.5 . . ?
C55 C58B H162 109.5 . . ?
C55 C58B H163 109.5 . . ?
H162 C58B H163 109.5 . . ?
C55 C58B H164 109.5 . . ?
H162 C58B H164 109.5 . . ?
H163 C58B H164 109.5 . . ?
C45 C46B H165 109.5 . . ?
C45 C46B H166 109.5 . . ?
H165 C46B H166 109.5 . . ?
C45 C46B H167 109.5 . . ?
H165 C46B H167 109.5 . . ?
H166 C46B H167 109.5 . . ?
C55 C57B H168 109.5 . . ?
C55 C57B H169 109.5 . . ?
H168 C57B H169 109.5 . . ?
C55 C57B H170 109.5 . . ?
H168 C57B H170 109.5 . . ?
H169 C57B H170 109.5 . . ?

loop_
_geom_bond_atom_site_label_1
_geom_bond_atom_site_label_2
_geom_bond_distance
_geom_bond_site_symmetry_2
_geom_bond_publ_flag
N1 C1 1.356(5) . ?
N1 C8 1.393(5) . ?
N1 Ni1 1.876(3) . ?
C1 N8 1.339(5) . ?
C1 C2 1.446(5) . ?
C2 C3 1.391(6) . ?
C2 C7 1.395(6) . ?
C3 C4 1.402(6) . ?
C3 H1 0.9500 . ?
C4 C5 1.419(6) . ?
C4 C39 1.494(6) . ?
C5 C6 1.396(6) . ?
C5 C49 1.486(6) . ?
C6 C7 1.398(6) . ?
C6 H2 0.9500 . ?
C7 C8 1.447(5) . ?
C8 N2 1.314(5) . ?
N2 C9 1.329(5) . ?
N3 C16 1.377(5) . ?
N3 C9 1.387(5) . ?
N3 Ni1 1.898(3) . ?
C9 C10 1.435(5) . ?
C10 C11 1.392(5) . ?
C10 C15 1.393(5) . ?
C11 C12 1.378(6) . ?
C11 H3 0.9500 . ?
C12 C13 1.439(6) . ?
C12 C59 1.488(5) . ?
C13 C14 1.403(5) . ?
C13 C69 1.488(6) . ?
C14 C15 1.398(5) . ?
C14 H4 0.9500 . ?
C15 C16 1.450(5) . ?
C16 N4 1.341(5) . ?
N4 C17 1.319(5) . ?
N5 C24 1.363(5) . ?
N5 C17 1.385(4) . ?
N5 Ni1 1.874(3) . ?
C17 C18 1.464(5) . ?
C18 C23 1.393(5) . ?
C18 C19 1.404(5) . ?
C19 C20 1.397(5) . ?
C19 H5 0.9500 . ?
C20 C21 1.419(6) . ?
C20 C79 1.497(5) . ?
C21 C22 1.399(5) . ?
C21 C89 1.486(5) . ?
C22 C23 1.392(5) . ?
C22 H6 0.9500 . ?
C23 C24 1.435(5) . ?
C24 N6 1.341(5) . ?
N6 C25 1.314(5) . ?
N7 C25 1.366(5) . ?
N7 C38 1.372(5) . ?
N7 Ni1 1.936(3) . ?
C25 C26 1.514(5) . ?
C26 C31 1.390(6) . ?
C26 C27 1.404(6) . ?
C27 C28 1.385(6) . ?
C27 H7 0.9500 . ?
C28 C29 1.388(8) . ?
C28 H8 0.9500 . ?
C29 C30 1.360(8) . ?
C29 H9 0.9500 . ?
C30 C31 1.404(6) . ?
C30 H10 0.9500 . ?
C31 C32 1.462(6) . ?
C32 C37 1.404(6) . ?
C32 C33 1.418(6) . ?
C33 C34 1.365(7) . ?
C33 H11 0.9500 . ?
C34 C35 1.375(7) . ?
C34 H12 0.9500 . ?
C35 C36 1.385(6) . ?
C35 H13 0.9500 . ?
C36 C37 1.396(6) . ?
C36 H14 0.9500 . ?
C37 C38 1.501(5) . ?
C38 N8 1.318(5) . ?
C39 C44 1.379(7) . ?
C39 C40 1.383(8) . ?
C40 C41 1.369(11) . ?
C40 H15 0.9500 . ?
C41 C42 1.383(14) . ?
C41 H16 0.9500 . ?
C42 C43 1.380(13) . ?
C42 C45 1.538(11) . ?
C43 C44 1.400(8) . ?
C43 H17 0.9500 . ?
C44 H18 0.9500 . ?
C45 C48A 1.470(16) . ?
C45 C47B 1.529(18) . ?
C45 C46B 1.532(17) . ?
C45 C46A 1.541(18) . ?
C45 C48B 1.625(17) . ?
C45 C47A 1.633(18) . ?
C46A H117 0.9800 . ?
C46A H118 0.9800 . ?
C46A H119 0.9800 . ?
C47A H120 0.9800 . ?
C47A H121 0.9800 . ?
C47A H122 0.9800 . ?
C48A H123 0.9800 . ?
C48A H124 0.9800 . ?
C48A H125 0.9800 . ?
C49 C54 1.377(7) . ?
C49 C50 1.379(7) . ?
C50 C51 1.391(7) . ?
C50 H28 0.9500 . ?
C51 C52 1.365(9) . ?
C51 H29 0.9500 . ?
C52 C53 1.377(9) . ?
C52 C55 1.542(7) . ?
C53 C54 1.413(7) . ?
C53 H30 0.9500 . ?
C54 H31 0.9500 . ?
C55 C56B 1.471(16) . ?
C55 C57A 1.502(11) . ?
C55 C58A 1.528(12) . ?
C55 C57B 1.544(17) . ?
C55 C56A 1.550(12) . ?
C55 C58B 1.563(18) . ?
C56A H126 0.9800 . ?
C56A H127 0.9800 . ?
C56A H128 0.9800 . ?
C57A H129 0.9800 . ?
C57A H130 0.9800 . ?
C57A H131 0.9800 . ?
C58A H132 0.9800 . ?
C58A H133 0.9800 . ?
C58A H134 0.9800 . ?
C59 C60 1.389(6) . ?
C59 C64 1.399(6) . ?
C60 C61 1.378(6) . ?
C60 H41 0.9500 . ?
C61 C62 1.399(6) . ?
C61 H42 0.9500 . ?
C62 C63 1.381(6) . ?
C62 C65 1.535(6) . ?
C63 C64 1.385(6) . ?
C63 H43 0.9500 . ?
C64 H44 0.9500 . ?
C65 C68A 1.506(13) . ?
C65 C66B 1.519(16) . ?
C65 C67B 1.540(12) . ?
C65 C66A 1.554(13) . ?
C65 C68B 1.556(14) . ?
C65 C67A 1.580(12) . ?
C66A H135 0.9800 . ?
C66A H136 0.9800 . ?
C66A H137 0.9800 . ?
C67A H138 0.9800 . ?
C67A H139 0.9800 . ?
C67A H140 0.9800 . ?
C68A H141 0.9800 . ?
C68A H142 0.9800 . ?
C68A H143 0.9800 . ?
C69 C70 1.392(7) . ?
C69 C74 1.399(7) . ?
C70 C71 1.388(7) . ?
C70 H54 0.9500 . ?
C71 C72 1.360(9) . ?
C71 H55 0.9500 . ?
C72 C73 1.420(9) . ?
C72 C75 1.558(8) . ?
C73 C74 1.384(7) . ?
C73 H56 0.9500 . ?
C74 H57 0.9500 . ?
C75 C78 1.499(9) . ?
C75 C77 1.505(10) . ?
C75 C76 1.547(11) . ?
C76 H58 0.9800 . ?
C76 H59 0.9800 . ?
C76 H60 0.9800 . ?
C77 H61 0.9800 . ?
C77 H62 0.9800 . ?
C77 H63 0.9800 . ?
C78 H64 0.9800 . ?
C78 H65 0.9800 . ?
C78 H66 0.9800 . ?
C79 C84 1.388(6) . ?
C79 C80 1.410(6) . ?
C80 C81 1.380(6) . ?
C80 H67 0.9500 . ?
C81 C82 1.395(7) . ?
C81 H68 0.9500 . ?
C82 C83 1.366(7) . ?
C82 C85 1.545(7) . ?
C83 C84 1.392(6) . ?
C83 H69 0.9500 . ?
C84 H70 0.9500 . ?
C85 C86 1.474(9) . ?
C85 C87 1.531(8) . ?
C85 C88 1.553(9) . ?
C86 H71 0.9800 . ?
C86 H72 0.9800 . ?
C86 H73 0.9800 . ?
C87 H74 0.9800 . ?
C87 H75 0.9800 . ?
C87 H76 0.9800 . ?
C88 H77 0.9800 . ?
C88 H78 0.9800 . ?
C88 H79 0.9800 . ?
C89 C94 1.390(6) . ?
C89 C90 1.395(6) . ?
C90 C91 1.390(6) . ?
C90 H80 0.9500 . ?
C91 C92 1.375(8) . ?
C91 H81 0.9500 . ?
C92 C93 1.404(8) . ?
C92 C95 1.554(7) . ?
C93 C94 1.375(6) . ?
C93 H82 0.9500 . ?
C94 H83 0.9500 . ?
C95 C97 1.525(9) . ?
C95 C98 1.538(9) . ?
C95 C96 1.549(10) . ?
C96 H84 0.9800 . ?
C96 H85 0.9800 . ?
C96 H86 0.9800 . ?
C97 H87 0.9800 . ?
C97 H88 0.9800 . ?
C97 H89 0.9800 . ?
C98 H90 0.9800 . ?
C98 H91 0.9800 . ?
C98 H92 0.9800 . ?
C99 C100 1.474(8) . ?
C99 H93 0.9800 . ?
C99 H94 0.9800 . ?
C99 H95 0.9800 . ?
C100 C105 1.375(8) . ?
C100 C101 1.392(8) . ?
C101 C102 1.350(8) . ?
C101 H96 0.9500 . ?
C102 C103 1.387(8) . ?
C102 H97 0.9500 . ?
C103 C104 1.333(8) . ?
C103 H98 0.9500 . ?
C104 C105 1.379(8) . ?
C104 H99 0.9500 . ?
C105 H100 0.9500 . ?
C106 C107 1.442(12) . ?
C106 H101 0.9800 . ?
C106 H102 0.9800 . ?
C106 H103 0.9800 . ?
C107 C108 1.369(12) . ?
C107 C112 1.394(12) . ?
C108 C109 1.346(12) . ?
C108 H104 0.9500 . ?
C109 C110 1.303(11) . ?
C109 H105 0.9500 . ?
C110 C111 1.383(11) . ?
C110 H106 0.9500 . ?
C111 C112 1.408(12) . ?
C111 H107 0.9500 . ?
C112 H108 0.9500 . ?
C113 C114 1.499(12) . ?
C113 H109 0.9800 . ?
C113 H110 0.9800 . ?
C113 H111 0.9800 . ?
C114 C119 1.371(12) . ?
C114 C115 1.382(11) . ?
C115 C116 1.373(12) . ?
C115 H112 0.9500 . ?
C116 C117 1.355(12) . ?
C116 H113 0.9500 . ?
C117 C118 1.353(13) . ?
C117 H114 0.9500 . ?
C118 C119 1.372(13) . ?
C118 H115 0.9500 . ?
C119 H116 0.9500 . ?
C48B H144 0.9800 . ?
C48B H145 0.9800 . ?
C48B H146 0.9800 . ?
C67B H147 0.9800 . ?
C67B H148 0.9800 . ?
C67B H149 0.9800 . ?
C56B H150 0.9800 . ?
C56B H151 0.9800 . ?
C56B H152 0.9800 . ?
C68B H153 0.9800 . ?
C68B H154 0.9800 . ?
C68B H155 0.9800 . ?
C66B H156 0.9800 . ?
C66B H157 0.9800 . ?
C66B H158 0.9800 . ?
C47B H159 0.9800 . ?
C47B H160 0.9800 . ?
C47B H161 0.9800 . ?
C58B H162 0.9800 . ?
C58B H163 0.9800 . ?
C58B H164 0.9800 . ?
C46B H165 0.9800 . ?
C46B H166 0.9800 . ?
C46B H167 0.9800 . ?
C57B H168 0.9800 . ?
C57B H169 0.9800 . ?
C57B H170 0.9800 . ?

loop_
_geom_torsion_atom_site_label_1
_geom_torsion_atom_site_label_2
_geom_torsion_atom_site_label_3
_geom_torsion_atom_site_label_4
_geom_torsion
_geom_torsion_site_symmetry_1
_geom_torsion_site_symmetry_2
_geom_torsion_site_symmetry_3
_geom_torsion_site_symmetry_4
_geom_torsion_publ_flag
C8 N1 C1 N8 171.5(4) . . . . ?
Ni1 N1 C1 N8 -12.3(6) . . . . ?
C8 N1 C1 C2 -3.6(4) . . . . ?
Ni1 N1 C1 C2 172.6(3) . . . . ?
N8 C1 C2 C3 9.8(7) . . . . ?
N1 C1 C2 C3 -174.8(4) . . . . ?
N8 C1 C2 C7 -173.7(4) . . . . ?
N1 C1 C2 C7 1.6(5) . . . . ?
C7 C2 C3 C4 0.9(7) . . . . ?
C1 C2 C3 C4 177.0(4) . . . . ?
C2 C3 C4 C5 0.8(7) . . . . ?
C2 C3 C4 C39 -175.1(4) . . . . ?
C3 C4 C5 C6 -0.8(7) . . . . ?
C39 C4 C5 C6 174.7(4) . . . . ?
C3 C4 C5 C49 174.7(4) . . . . ?
C39 C4 C5 C49 -9.8(7) . . . . ?
C4 C5 C6 C7 -1.0(6) . . . . ?
C49 C5 C6 C7 -176.6(4) . . . . ?
C3 C2 C7 C6 -2.8(6) . . . . ?
C1 C2 C7 C6 -179.7(4) . . . . ?
C3 C2 C7 C8 178.0(4) . . . . ?
C1 C2 C7 C8 1.0(4) . . . . ?
C5 C6 C7 C2 2.7(6) . . . . ?
C5 C6 C7 C8 -178.2(4) . . . . ?
C1 N1 C8 N2 -175.4(4) . . . . ?
Ni1 N1 C8 N2 8.4(6) . . . . ?
C1 N1 C8 C7 4.2(4) . . . . ?
Ni1 N1 C8 C7 -171.9(3) . . . . ?
C2 C7 C8 N2 176.4(4) . . . . ?
C6 C7 C8 N2 -2.7(8) . . . . ?
C2 C7 C8 N1 -3.2(5) . . . . ?
C6 C7 C8 N1 177.6(4) . . . . ?
N1 C8 N2 C9 2.0(6) . . . . ?
C7 C8 N2 C9 -177.6(4) . . . . ?
C8 N2 C9 N3 -1.7(6) . . . . ?
C8 N2 C9 C10 177.2(4) . . . . ?
C16 N3 C9 N2 176.3(4) . . . . ?
Ni1 N3 C9 N2 -8.7(6) . . . . ?
C16 N3 C9 C10 -2.8(4) . . . . ?
Ni1 N3 C9 C10 172.3(3) . . . . ?
N2 C9 C10 C11 5.3(7) . . . . ?
N3 C9 C10 C11 -175.6(4) . . . . ?
N2 C9 C10 C15 -177.2(4) . . . . ?
N3 C9 C10 C15 1.8(4) . . . . ?
C15 C10 C11 C12 -2.1(6) . . . . ?
C9 C10 C11 C12 175.0(4) . . . . ?
C10 C11 C12 C13 0.1(6) . . . . ?
C10 C11 C12 C59 -177.1(4) . . . . ?
C11 C12 C13 C14 1.2(6) . . . . ?
C59 C12 C13 C14 178.3(4) . . . . ?
C11 C12 C13 C69 -173.3(4) . . . . ?
C59 C12 C13 C69 3.8(6) . . . . ?
C12 C13 C14 C15 -0.5(6) . . . . ?
C69 C13 C14 C15 174.3(4) . . . . ?
C11 C10 C15 C14 2.8(6) . . . . ?
C9 C10 C15 C14 -174.9(4) . . . . ?
C11 C10 C15 C16 177.6(3) . . . . ?
C9 C10 C15 C16 -0.2(4) . . . . ?
C13 C14 C15 C10 -1.5(6) . . . . ?
C13 C14 C15 C16 -174.6(4) . . . . ?
C9 N3 C16 N4 -178.2(4) . . . . ?
Ni1 N3 C16 N4 6.8(6) . . . . ?
C9 N3 C16 C15 2.7(4) . . . . ?
Ni1 N3 C16 C15 -172.3(2) . . . . ?
C10 C15 C16 N4 179.3(3) . . . . ?
C14 C15 C16 N4 -6.9(7) . . . . ?
C10 C15 C16 N3 -1.5(4) . . . . ?
C14 C15 C16 N3 172.2(4) . . . . ?
N3 C16 N4 C17 -12.1(6) . . . . ?
C15 C16 N4 C17 167.0(3) . . . . ?
C16 N4 C17 N5 -2.2(6) . . . . ?
C16 N4 C17 C18 -173.9(4) . . . . ?
C24 N5 C17 N4 -165.0(3) . . . . ?
Ni1 N5 C17 N4 21.5(5) . . . . ?
C24 N5 C17 C18 7.9(4) . . . . ?
Ni1 N5 C17 C18 -165.6(2) . . . . ?
N4 C17 C18 C23 164.6(4) . . . . ?
N5 C17 C18 C23 -8.3(4) . . . . ?
N4 C17 C18 C19 -16.4(7) . . . . ?
N5 C17 C18 C19 170.7(4) . . . . ?
C23 C18 C19 C20 -0.9(6) . . . . ?
C17 C18 C19 C20 -179.8(4) . . . . ?
C18 C19 C20 C21 -3.5(6) . . . . ?
C18 C19 C20 C79 173.8(4) . . . . ?
C19 C20 C21 C22 4.7(6) . . . . ?
C79 C20 C21 C22 -172.5(4) . . . . ?
C19 C20 C21 C89 -174.0(4) . . . . ?
C79 C20 C21 C89 8.8(6) . . . . ?
C20 C21 C22 C23 -1.4(6) . . . . ?
C89 C21 C22 C23 177.3(4) . . . . ?
C21 C22 C23 C18 -3.0(6) . . . . ?
C21 C22 C23 C24 174.4(4) . . . . ?
C19 C18 C23 C22 4.2(6) . . . . ?
C17 C18 C23 C22 -176.6(3) . . . . ?
C19 C18 C23 C24 -173.7(3) . . . . ?
C17 C18 C23 C24 5.5(4) . . . . ?
C17 N5 C24 N6 174.7(4) . . . . ?
Ni1 N5 C24 N6 -11.5(5) . . . . ?
C17 N5 C24 C23 -4.5(4) . . . . ?
Ni1 N5 C24 C23 169.3(2) . . . . ?
C22 C23 C24 N6 2.3(6) . . . . ?
C18 C23 C24 N6 179.9(3) . . . . ?
C22 C23 C24 N5 -178.5(4) . . . . ?
C18 C23 C24 N5 -0.8(4) . . . . ?
N5 C24 N6 C25 22.0(6) . . . . ?
C23 C24 N6 C25 -159.0(4) . . . . ?
C24 N6 C25 N7 0.7(6) . . . . ?
C24 N6 C25 C26 -175.1(3) . . . . ?
C38 N7 C25 N6 149.8(4) . . . . ?
Ni1 N7 C25 N6 -29.3(5) . . . . ?
C38 N7 C25 C26 -34.6(5) . . . . ?
Ni1 N7 C25 C26 146.2(3) . . . . ?
N6 C25 C26 C31 -123.6(4) . . . . ?
N7 C25 C26 C31 60.4(5) . . . . ?
N6 C25 C26 C27 52.0(5) . . . . ?
N7 C25 C26 C27 -124.1(4) . . . . ?
C31 C26 C27 C28 -2.2(7) . . . . ?
C25 C26 C27 C28 -177.9(4) . . . . ?
C26 C27 C28 C29 1.3(8) . . . . ?
C27 C28 C29 C30 0.0(9) . . . . ?
C28 C29 C30 C31 -0.5(9) . . . . ?
C27 C26 C31 C30 1.6(6) . . . . ?
C25 C26 C31 C30 177.0(4) . . . . ?
C27 C26 C31 C32 -174.1(4) . . . . ?
C25 C26 C31 C32 1.3(6) . . . . ?
C29 C30 C31 C26 -0.3(7) . . . . ?
C29 C30 C31 C32 175.4(5) . . . . ?
C26 C31 C32 C37 -41.0(6) . . . . ?
C30 C31 C32 C37 143.4(4) . . . . ?
C26 C31 C32 C33 139.0(4) . . . . ?
C30 C31 C32 C33 -36.6(6) . . . . ?
C37 C32 C33 C34 0.8(7) . . . . ?
C31 C32 C33 C34 -179.3(4) . . . . ?
C32 C33 C34 C35 -0.7(8) . . . . ?
C33 C34 C35 C36 -0.3(8) . . . . ?
C34 C35 C36 C37 1.3(7) . . . . ?
C35 C36 C37 C32 -1.2(6) . . . . ?
C35 C36 C37 C38 177.4(4) . . . . ?
C33 C32 C37 C36 0.2(6) . . . . ?
C31 C32 C37 C36 -179.8(4) . . . . ?
C33 C32 C37 C38 -178.3(4) . . . . ?
C31 C32 C37 C38 1.7(6) . . . . ?
C25 N7 C38 N8 147.4(4) . . . . ?
Ni1 N7 C38 N8 -33.5(5) . . . . ?
C25 N7 C38 C37 -39.8(5) . . . . ?
Ni1 N7 C38 C37 139.4(3) . . . . ?
C36 C37 C38 N8 57.7(5) . . . . ?
C32 C37 C38 N8 -123.8(4) . . . . ?
C36 C37 C38 N7 -115.9(4) . . . . ?
C32 C37 C38 N7 62.6(5) . . . . ?
N7 C38 N8 C1 5.7(6) . . . . ?
C37 C38 N8 C1 -167.6(4) . . . . ?
N1 C1 N8 C38 19.3(6) . . . . ?
C2 C1 N8 C38 -166.1(4) . . . . ?
C24 N5 Ni1 N1 172(38) . . . . ?
C17 N5 Ni1 N1 -15(6) . . . . ?
C24 N5 Ni1 N3 167.4(3) . . . . ?
C17 N5 Ni1 N3 -20.2(3) . . . . ?
C24 N5 Ni1 N7 -11.4(3) . . . . ?
C17 N5 Ni1 N7 161.1(3) . . . . ?
C1 N1 Ni1 N5 166(32) . . . . ?
C8 N1 Ni1 N5 -18(6) . . . . ?
C1 N1 Ni1 N3 171.1(3) . . . . ?
C8 N1 Ni1 N3 -13.4(3) . . . . ?
C1 N1 Ni1 N7 -10.1(3) . . . . ?
C8 N1 Ni1 N7 165.3(3) . . . . ?
C16 N3 Ni1 N5 7.3(3) . . . . ?
C9 N3 Ni1 N5 -166.8(3) . . . . ?
C16 N3 Ni1 N1 -172.6(3) . . . . ?
C9 N3 Ni1 N1 13.3(3) . . . . ?
C16 N3 Ni1 N7 80(6) . . . . ?
C9 N3 Ni1 N7 -94(6) . . . . ?
C25 N7 Ni1 N5 29.5(3) . . . . ?
C38 N7 Ni1 N5 -149.6(3) . . . . ?
C25 N7 Ni1 N1 -150.6(3) . . . . ?
C38 N7 Ni1 N1 30.3(3) . . . . ?
C25 N7 Ni1 N3 -43(6) . . . . ?
C38 N7 Ni1 N3 138(5) . . . . ?
C3 C4 C39 C44 124.1(6) . . . . ?
C5 C4 C39 C44 -51.6(8) . . . . ?
C3 C4 C39 C40 -51.1(8) . . . . ?
C5 C4 C39 C40 133.1(6) . . . . ?
C44 C39 C40 C41 -0.7(12) . . . . ?
C4 C39 C40 C41 174.8(8) . . . . ?
C39 C40 C41 C42 0.8(17) . . . . ?
C40 C41 C42 C43 -0.6(17) . . . . ?
C40 C41 C42 C45 -176.3(10) . . . . ?
C41 C42 C43 C44 0.3(13) . . . . ?
C45 C42 C43 C44 175.9(8) . . . . ?
C40 C39 C44 C43 0.4(9) . . . . ?
C4 C39 C44 C43 -174.9(5) . . . . ?
C42 C43 C44 C39 -0.3(10) . . . . ?
C43 C42 C45 C48A 76.9(19) . . . . ?
C41 C42 C45 C48A -107.8(19) . . . . ?
C43 C42 C45 C47B 155.9(17) . . . . ?
C41 C42 C45 C47B -29(2) . . . . ?
C43 C42 C45 C46B -89(3) . . . . ?
C41 C42 C45 C46B 87(3) . . . . ?
C43 C42 C45 C46A -83(3) . . . . ?
C41 C42 C45 C46A 93(3) . . . . ?
C43 C42 C45 C48B 19.0(17) . . . . ?
C41 C42 C45 C48B -165.7(15) . . . . ?
C43 C42 C45 C47A 174.5(14) . . . . ?
C41 C42 C45 C47A -10.2(17) . . . . ?
C6 C5 C49 C54 -42.4(6) . . . . ?
C4 C5 C49 C54 142.0(5) . . . . ?
C6 C5 C49 C50 131.2(5) . . . . ?
C4 C5 C49 C50 -44.4(7) . . . . ?
C54 C49 C50 C51 -1.1(8) . . . . ?
C5 C49 C50 C51 -175.0(5) . . . . ?
C49 C50 C51 C52 1.2(9) . . . . ?
C50 C51 C52 C53 -0.7(9) . . . . ?
C50 C51 C52 C55 177.4(5) . . . . ?
C51 C52 C53 C54 0.4(9) . . . . ?
C55 C52 C53 C54 -177.8(5) . . . . ?
C50 C49 C54 C53 0.7(7) . . . . ?
C5 C49 C54 C53 174.7(5) . . . . ?
C52 C53 C54 C49 -0.4(9) . . . . ?
C51 C52 C55 C56B 101(2) . . . . ?
C53 C52 C55 C56B -81(2) . . . . ?
C51 C52 C55 C57A -71.7(12) . . . . ?
C53 C52 C55 C57A 106.3(10) . . . . ?
C51 C52 C55 C58A 171.8(10) . . . . ?
C53 C52 C55 C58A -10.2(12) . . . . ?
C51 C52 C55 C57B -34(2) . . . . ?
C53 C52 C55 C57B 144.1(19) . . . . ?
C51 C52 C55 C56A 56.6(12) . . . . ?
C53 C52 C55 C56A -125.3(11) . . . . ?
C51 C52 C55 C58B -155.3(17) . . . . ?
C53 C52 C55 C58B 22.8(18) . . . . ?
C11 C12 C59 C60 48.4(6) . . . . ?
C13 C12 C59 C60 -128.8(5) . . . . ?
C11 C12 C59 C64 -129.2(5) . . . . ?
C13 C12 C59 C64 53.7(6) . . . . ?
C64 C59 C60 C61 -1.6(8) . . . . ?
C12 C59 C60 C61 -179.3(5) . . . . ?
C59 C60 C61 C62 0.6(9) . . . . ?
C60 C61 C62 C63 0.5(8) . . . . ?
C60 C61 C62 C65 -179.8(5) . . . . ?
C61 C62 C63 C64 -0.6(8) . . . . ?
C65 C62 C63 C64 179.8(5) . . . . ?
C62 C63 C64 C59 -0.5(8) . . . . ?
C60 C59 C64 C63 1.5(7) . . . . ?
C12 C59 C64 C63 179.2(4) . . . . ?
C63 C62 C65 C68A -72.3(12) . . . . ?
C61 C62 C65 C68A 108.1(12) . . . . ?
C63 C62 C65 C66B 139.2(12) . . . . ?
C61 C62 C65 C66B -40.4(13) . . . . ?
C63 C62 C65 C67B 8.2(13) . . . . ?
C61 C62 C65 C67B -171.4(12) . . . . ?
C63 C62 C65 C66A 165.3(10) . . . . ?
C61 C62 C65 C66A -14.3(11) . . . . ?
C63 C62 C65 C68B -106.6(11) . . . . ?
C61 C62 C65 C68B 73.8(11) . . . . ?
C63 C62 C65 C67A 49.1(11) . . . . ?
C61 C62 C65 C67A -130.5(10) . . . . ?
C14 C13 C69 C70 -138.2(4) . . . . ?
C12 C13 C69 C70 36.3(6) . . . . ?
C14 C13 C69 C74 38.8(6) . . . . ?
C12 C13 C69 C74 -146.6(4) . . . . ?
C74 C69 C70 C71 -0.6(7) . . . . ?
C13 C69 C70 C71 176.6(4) . . . . ?
C69 C70 C71 C72 0.8(8) . . . . ?
C70 C71 C72 C73 -0.5(8) . . . . ?
C70 C71 C72 C75 -179.8(5) . . . . ?
C71 C72 C73 C74 0.0(8) . . . . ?
C75 C72 C73 C74 179.3(5) . . . . ?
C72 C73 C74 C69 0.2(8) . . . . ?
C70 C69 C74 C73 0.1(7) . . . . ?
C13 C69 C74 C73 -177.2(4) . . . . ?
C71 C72 C75 C78 -126.5(8) . . . . ?
C73 C72 C75 C78 54.2(10) . . . . ?
C71 C72 C75 C77 108.8(9) . . . . ?
C73 C72 C75 C77 -70.5(9) . . . . ?
C71 C72 C75 C76 -10.7(10) . . . . ?
C73 C72 C75 C76 170.0(7) . . . . ?
C19 C20 C79 C84 121.5(5) . . . . ?
C21 C20 C79 C84 -61.3(6) . . . . ?
C19 C20 C79 C80 -61.8(5) . . . . ?
C21 C20 C79 C80 115.4(4) . . . . ?
C84 C79 C80 C81 1.2(6) . . . . ?
C20 C79 C80 C81 -175.7(4) . . . . ?
C79 C80 C81 C82 1.1(7) . . . . ?
C80 C81 C82 C83 -2.4(7) . . . . ?
C80 C81 C82 C85 175.9(5) . . . . ?
C81 C82 C83 C84 1.6(8) . . . . ?
C85 C82 C83 C84 -176.7(5) . . . . ?
C80 C79 C84 C83 -2.0(7) . . . . ?
C20 C79 C84 C83 174.7(4) . . . . ?
C82 C83 C84 C79 0.6(8) . . . . ?
C83 C82 C85 C86 -112.9(8) . . . . ?
C81 C82 C85 C86 69.0(9) . . . . ?
C83 C82 C85 C87 12.0(8) . . . . ?
C81 C82 C85 C87 -166.2(5) . . . . ?
C83 C82 C85 C88 122.3(6) . . . . ?
C81 C82 C85 C88 -55.9(7) . . . . ?
C22 C21 C89 C94 -47.9(6) . . . . ?
C20 C21 C89 C94 130.8(5) . . . . ?
C22 C21 C89 C90 128.3(5) . . . . ?
C20 C21 C89 C90 -53.0(6) . . . . ?
C94 C89 C90 C91 -1.0(7) . . . . ?
C21 C89 C90 C91 -177.3(4) . . . . ?
C89 C90 C91 C92 -0.4(8) . . . . ?
C90 C91 C92 C93 2.1(8) . . . . ?
C90 C91 C92 C95 177.4(5) . . . . ?
C91 C92 C93 C94 -2.4(9) . . . . ?
C95 C92 C93 C94 -177.8(6) . . . . ?
C92 C93 C94 C89 1.0(9) . . . . ?
C90 C89 C94 C93 0.8(8) . . . . ?
C21 C89 C94 C93 177.2(5) . . . . ?
C91 C92 C95 C97 155.3(7) . . . . ?
C93 C92 C95 C97 -29.5(9) . . . . ?
C91 C92 C95 C98 -85.4(8) . . . . ?
C93 C92 C95 C98 89.7(8) . . . . ?
C91 C92 C95 C96 34.0(8) . . . . ?
C93 C92 C95 C96 -150.8(6) . . . . ?
C105 C100 C101 C102 0.8(9) . . . . ?
C99 C100 C101 C102 -178.4(7) . . . . ?
C100 C101 C102 C103 -0.9(11) . . . . ?
C101 C102 C103 C104 0.8(11) . . . . ?
C102 C103 C104 C105 -0.7(10) . . . . ?
C101 C100 C105 C104 -0.7(9) . . . . ?
C99 C100 C105 C104 178.5(6) . . . . ?
C103 C104 C105 C100 0.7(10) . . . . ?
C112 C107 C108 C109 -0.3(13) . . . . ?
C106 C107 C108 C109 179.4(9) . . . . ?
C107 C108 C109 C110 1.8(16) . . . . ?
C108 C109 C110 C111 -2.9(17) . . . . ?
C109 C110 C111 C112 2.5(14) . . . . ?
C108 C107 C112 C111 -0.1(12) . . . . ?
C106 C107 C112 C111 -179.8(8) . . . . ?
C110 C111 C112 C107 -1.0(12) . . . . ?
C119 C114 C115 C116 -2.2(12) . . . . ?
C113 C114 C115 C116 179.7(8) . . . . ?
C114 C115 C116 C117 0.2(14) . . . . ?
C115 C116 C117 C118 2.7(15) . . . . ?
C116 C117 C118 C119 -3.5(17) . . . . ?
C115 C114 C119 C118 1.4(15) . . . . ?
C113 C114 C119 C118 179.5(10) . . . . ?
C117 C118 C119 C114 1.4(18) . . . . ?

loop_
_platon_squeeze_void_nr
_platon_squeeze_void_average_x
_platon_squeeze_void_average_y
_platon_squeeze_void_average_z
_platon_squeeze_void_volume
_platon_squeeze_void_count_electrons
_platon_squeeze_void_content
1 0.000 0.860 0.250 232 32 ' '
2 0.000 0.140 0.750 232 31 ' '
3 0.150 0.118 0.378 34 3 ' '
4 0.150 0.882 0.878 34 4 ' '
5 0.500 0.500 0.097 1367 176 ' '
6 0.500 1.000 0.226 1319 142 ' '
7 0.849 0.118 0.122 34 3 ' '
8 0.849 0.882 0.622 34 4 ' '
